data_4331199
loop_
_publ_author_name
'D\'esir\'ee C. Sauer'
'Hubert Wadepohl'
'Lutz H. Gade'

_publ_section_title
;
 Cobalt Alkyl Complexes of a New Family of Chiral
 1,3-Bis(2-pyridylimino)isoindolates and Their Application in Asymmetric
 Hydrosilylation
;
_journal_name_full 'Inorganic Chemistry'
_journal_page_first 12948
_journal_page_last 12958
_journal_paper_doi 10.1021/ic3020749
_journal_volume 51
_journal_year 2012
_chemical_absolute_configuration ad
_chemical_formula_sum 'C40 H37 N5 O2'
_chemical_formula_weight 619.75
_space_group_IT_number 4
_symmetry_cell_setting monoclinic
_symmetry_Int_Tables_number 4
_symmetry_space_group_name_Hall 'P 2yb'
_symmetry_space_group_name_H-M 'P 1 21 1'
_atom_sites_solution_hydrogens geom
_atom_sites_solution_primary dual
_atom_sites_solution_secondary difmap
_audit_block_code ga_ds47a
_audit_creation_date
;
'Mon Nov 14 10:14:33 2011'
;
_audit_creation_method
;
CrysAlisPro, Oxford Diffraction Ltd.,
Version 1.171.35.19 (release 27-10-2011 CrysAlis171 .NET)
(compiled Oct 27 2011,15:02:11)
;
_audit_update_record 'Mon Nov 14 11:01:50 CET 2011'
_cell_angle_alpha 90.00
_cell_angle_beta 102.0747(9)
_cell_angle_gamma 90.00
_cell_formula_units_Z 8
_cell_length_a 18.41594(17)
_cell_length_b 14.02690(11)
_cell_length_c 25.7679(2)
_cell_measurement_reflns_used 120849
_cell_measurement_temperature 119.94(18)
_cell_measurement_theta_max 71.8859
_cell_measurement_theta_min 3.5052
_cell_volume 6509.06(10)
_computing_cell_refinement
;
CrysAlisPro, Agilent Technologies,
Version 1.171.35.19 (release 27-10-2011 CrysAlis171 .NET)
(compiled Oct 27 2011,15:02:11)
;
_computing_data_collection
;
CrysAlisPro, Agilent Technologies,
Version 1.171.35.19 (release 27-10-2011 CrysAlis171 .NET)
(compiled Oct 27 2011,15:02:11)
;
_computing_data_reduction
;
CrysAlisPro, Agilent Technologies,
Version 1.171.35.19 (release 27-10-2011 CrysAlis171 .NET)
(compiled Oct 27 2011,15:02:11)
;
_computing_publication_material 'SHELXL-97 (Sheldrick, 1997)'
_computing_structure_refinement 'SHELXL-97 (Sheldrick, 1997)'
_computing_structure_solution 'SUPERFLIP (Palatinus, 2007-2009)'
_diffrn_ambient_temperature 119.94(18)
_diffrn_detector 'CCD plate'
_diffrn_detector_area_resol_mean 15.9241
_diffrn_detector_type 'Agilent EOS'
_diffrn_measured_fraction_theta_full 1.000
_diffrn_measured_fraction_theta_max 0.997
_diffrn_measurement_details
;
  1 omega  -65.00   17.00   1.0000    1.5000
omega____ theta____ kappa____ phi______ frames
    -        0.0000  -57.0000 -180.0000 82

  2 omega  -21.00   69.00   1.0000    1.5000
omega____ theta____ kappa____ phi______ frames
    -        0.0000   57.0000  -30.0000 90

  3 omega  -29.00   67.00   1.0000    1.5000
omega____ theta____ kappa____ phi______ frames
    -        0.0000   77.0000 -150.0000 96

  4 omega   -6.00   21.00   1.0000    1.5000
omega____ theta____ kappa____ phi______ frames
    -       22.0000   77.0000  -89.0000 27

  5 omega   31.00   87.00   1.0000    1.5000
omega____ theta____ kappa____ phi______ frames
    -       22.0000   77.0000  -89.0000 56

  6 omega    3.00   29.00   1.0000    3.0000
omega____ theta____ kappa____ phi______ frames
    -       34.0000   80.0000   39.0000 26

  7 omega    8.00   43.00   1.0000    3.0000
omega____ theta____ kappa____ phi______ frames
    -       38.0000   80.0000   57.0000 35

  8 omega   11.00   36.00   1.0000    3.0000
omega____ theta____ kappa____ phi______ frames
    -       42.0000   79.0000 -149.0000 25

  9 omega  -50.00   30.00   1.0000    3.0000
omega____ theta____ kappa____ phi______ frames
    -      -42.5000   38.0000 -180.0000 80

 10 omega   15.00   40.00   1.0000    3.0000
omega____ theta____ kappa____ phi______ frames
    -       46.0000   78.0000   76.0000 25

 11 omega   14.00   39.00   1.0000    3.0000
omega____ theta____ kappa____ phi______ frames
    -       46.0000   80.0000  137.0000 25

 12 omega   14.00   39.00   1.0000    3.0000
omega____ theta____ kappa____ phi______ frames
    -       46.0000   80.0000  -61.0000 25

 13 omega   19.00   44.00   1.0000    3.0000
omega____ theta____ kappa____ phi______ frames
    -       50.0000   79.0000  146.0000 25

 14 omega   18.00   43.00   1.0000    3.0000
omega____ theta____ kappa____ phi______ frames
    -       50.0000   80.0000 -145.0000 25

 15 omega   19.00   44.00   1.0000    3.0000
omega____ theta____ kappa____ phi______ frames
    -       50.0000   78.0000  -95.0000 25

 16 omega   19.00   44.00   1.0000    3.0000
omega____ theta____ kappa____ phi______ frames
    -       50.0000   79.0000   40.0000 25

 17 omega   19.00   44.00   1.0000    3.0000
omega____ theta____ kappa____ phi______ frames
    -       50.0000   79.0000  -21.0000 25

 18 omega   23.00   48.00   1.0000    3.0000
omega____ theta____ kappa____ phi______ frames
    -       54.0000   78.0000  177.0000 25

 19 omega   23.00   48.00   1.0000    3.0000
omega____ theta____ kappa____ phi______ frames
    -       54.0000   78.0000   14.0000 25

 20 omega   16.00   78.00   1.0000    3.0000
omega____ theta____ kappa____ phi______ frames
    -       55.1171  -80.0000 -143.0000 62

 21 omega   29.00   55.00   1.0000    3.0000
omega____ theta____ kappa____ phi______ frames
    -       58.0000   75.0000  -69.0000 26

 22 omega   29.00   55.00   1.0000    3.0000
omega____ theta____ kappa____ phi______ frames
    -       58.0000   76.0000   79.0000 26

 23 omega   75.00  128.00   1.0000    3.0000
omega____ theta____ kappa____ phi______ frames
    -       58.0000   77.0000  129.0000 53

 24 omega   28.00   58.00   1.0000    3.0000
omega____ theta____ kappa____ phi______ frames
    -       58.0000   77.0000  129.0000 30

 25 omega   70.00   96.00   1.0000    3.0000
omega____ theta____ kappa____ phi______ frames
    -       58.0000   75.0000  -69.0000 26

 26 omega   30.00  125.00   1.0000    3.0000
omega____ theta____ kappa____ phi______ frames
    -       58.0000   73.0000   50.0000 95

 27 omega   30.00   65.00   1.0000    3.0000
omega____ theta____ kappa____ phi______ frames
    -       58.0000   76.0000  151.0000 35

 28 omega   29.00   78.00   1.0000    3.0000
omega____ theta____ kappa____ phi______ frames
    -       58.0000   76.0000  -25.0000 49

 29 omega   91.00  128.00   1.0000    3.0000
omega____ theta____ kappa____ phi______ frames
    -       58.0000   77.0000 -146.0000 37

 30 omega   84.00  128.00   1.0000    3.0000
omega____ theta____ kappa____ phi______ frames
    -       58.0000   76.0000 -101.0000 44

 31 omega   29.00   55.00   1.0000    3.0000
omega____ theta____ kappa____ phi______ frames
    -       58.0000   76.0000 -101.0000 26

 32 omega   32.00   58.00   1.0000    3.0000
omega____ theta____ kappa____ phi______ frames
    -       58.0000   77.0000 -146.0000 26

 33 omega  102.00  128.00   1.0000    3.0000
omega____ theta____ kappa____ phi______ frames
    -       58.0000   76.0000  151.0000 26

 34 omega   33.00  132.00   1.0000    3.0000
omega____ theta____ kappa____ phi______ frames
    -       62.0000   76.0000    0.0000 99

 35 omega   35.00   84.00   1.0000    3.0000
omega____ theta____ kappa____ phi______ frames
    -       62.0000   71.0000  -91.0000 49

 36 omega  103.00  132.00   1.0000    3.0000
omega____ theta____ kappa____ phi______ frames
    -       62.0000   76.0000  172.0000 29

 37 omega   33.00   69.00   1.0000    3.0000
omega____ theta____ kappa____ phi______ frames
    -       62.0000   76.0000  172.0000 36

 38 omega   32.00  104.00   1.0000    3.0000
omega____ theta____ kappa____ phi______ frames
    -       62.0000   77.0000 -164.0000 72

 39 omega   36.00  131.00   1.0000    3.0000
omega____ theta____ kappa____ phi______ frames
    -       62.0000   70.0000   89.0000 95

 40 omega   31.00   85.00   1.0000    3.0000
omega____ theta____ kappa____ phi______ frames
    -       66.0000  -80.0000  141.0000 54

 41 omega    3.00   83.00   1.0000    3.0000
omega____ theta____ kappa____ phi______ frames
    -       66.0000  -80.0000   50.0000 80

 42 omega   -1.00   90.00   1.0000    3.0000
omega____ theta____ kappa____ phi______ frames
    -       70.0000  -80.0000  -81.0000 91

 43 omega   88.00  113.00   1.0000    6.0000
omega____ theta____ kappa____ phi______ frames
    -      110.2342   63.0000   60.0000 25

 44 omega  122.00  178.00   1.0000    6.0000
omega____ theta____ kappa____ phi______ frames
    -      110.2342   77.0000 -150.0000 56

 45 omega   80.00  106.00   1.0000    6.0000
omega____ theta____ kappa____ phi______ frames
    -      110.2342   77.0000 -150.0000 26

 46 omega   80.00  106.00   1.0000    6.0000
omega____ theta____ kappa____ phi______ frames
    -      110.2342   77.0000  150.0000 26

 47 omega   80.00  170.00   1.0000    6.0000
omega____ theta____ kappa____ phi______ frames
    -      110.2342   77.0000   30.0000 90

 48 omega   80.00  160.00   1.0000    6.0000
omega____ theta____ kappa____ phi______ frames
    -      110.2342   77.0000    0.0000 80

 49 omega  110.00  177.00   1.0000    6.0000
omega____ theta____ kappa____ phi______ frames
    -      110.2342   77.0000  -90.0000 67

 50 omega   80.00  106.00   1.0000    6.0000
omega____ theta____ kappa____ phi______ frames
    -      110.2342   77.0000  -90.0000 26

 51 omega  120.00  178.00   1.0000    6.0000
omega____ theta____ kappa____ phi______ frames
    -      110.2342   77.0000 -180.0000 58

 52 omega   80.00  105.00   1.0000    6.0000
omega____ theta____ kappa____ phi______ frames
    -      110.2342   77.0000 -180.0000 25

 53 omega  114.00  173.00   1.0000    6.0000
omega____ theta____ kappa____ phi______ frames
    -      110.2342   77.0000   90.0000 59

 54 omega   80.00  177.00   1.0000    6.0000
omega____ theta____ kappa____ phi______ frames
    -      110.2342   77.0000   60.0000 97

 55 omega   80.00  106.00   1.0000    6.0000
omega____ theta____ kappa____ phi______ frames
    -      110.2342   77.0000   90.0000 26

 56 omega   80.00  106.00   1.0000    6.0000
omega____ theta____ kappa____ phi______ frames
    -      110.2342   77.0000 -120.0000 26

 57 omega  136.00  172.00   1.0000    6.0000
omega____ theta____ kappa____ phi______ frames
    -      110.2342   77.0000  -60.0000 36

 58 omega  142.00  175.00   1.0000    6.0000
omega____ theta____ kappa____ phi______ frames
    -      110.2342   77.0000  150.0000 33

 59 omega   80.00  105.00   1.0000    6.0000
omega____ theta____ kappa____ phi______ frames
    -      110.2342   77.0000  -60.0000 25

 60 omega  109.00  176.00   1.0000    6.0000
omega____ theta____ kappa____ phi______ frames
    -      110.2342   77.0000  120.0000 67

 61 omega   80.00  106.00   1.0000    6.0000
omega____ theta____ kappa____ phi______ frames
    -      110.2342   77.0000  120.0000 26

 62 omega   88.00  143.00   1.0000    6.0000
omega____ theta____ kappa____ phi______ frames
    -      110.2342   63.0000 -150.0000 55

 63 omega   74.00  142.00   1.0000    6.0000
omega____ theta____ kappa____ phi______ frames
    -      110.2342  -80.0000   50.0000 68

 64 omega   71.00  109.00   1.0000    6.0000
omega____ theta____ kappa____ phi______ frames
    -      110.2342  -80.0000  116.0000 38

 65 omega   41.00   68.00   1.0000    6.0000
omega____ theta____ kappa____ phi______ frames
    -      110.2342  -80.0000  116.0000 27

 66 omega   92.00  118.00   1.0000    6.0000
omega____ theta____ kappa____ phi______ frames
    -      110.2342   50.0000   60.0000 26

 67 omega  117.00  142.00   1.0000    6.0000
omega____ theta____ kappa____ phi______ frames
    -      110.2342  -80.0000  163.0000 25

 68 omega   77.00  103.00   1.0000    6.0000
omega____ theta____ kappa____ phi______ frames
    -      110.2342  -80.0000  163.0000 26

 69 omega   94.00  121.00   1.0000    6.0000
omega____ theta____ kappa____ phi______ frames
    -      110.2342   50.0000  120.0000 27

 70 omega   51.00  113.00   1.0000    6.0000
omega____ theta____ kappa____ phi______ frames
    -      110.2342  -80.0000   -6.0000 62

 71 omega   88.00  114.00   1.0000    6.0000
omega____ theta____ kappa____ phi______ frames
    -      110.2342   63.0000    0.0000 26

 72 omega   88.00  143.00   1.0000    6.0000
omega____ theta____ kappa____ phi______ frames
    -      110.2342   63.0000   30.0000 55

 73 omega   88.00  154.00   1.0000    6.0000
omega____ theta____ kappa____ phi______ frames
    -      110.2342   63.0000  150.0000 66

 74 omega   90.00  117.00   1.0000    6.0000
omega____ theta____ kappa____ phi______ frames
    -      110.2342   50.0000  -60.0000 27

 75 omega   39.00  111.00   1.0000    6.0000
omega____ theta____ kappa____ phi______ frames
    -      110.2342  -80.0000 -138.0000 72

 76 omega   88.00  177.00   1.0000    6.0000
omega____ theta____ kappa____ phi______ frames
    -      110.2342   63.0000 -120.0000 89

 77 omega   88.00  148.00   1.0000    6.0000
omega____ theta____ kappa____ phi______ frames
    -      110.2342   63.0000  -90.0000 60

 78 omega   85.00  111.00   1.0000    6.0000
omega____ theta____ kappa____ phi______ frames
    -      110.2342   38.0000    0.0000 26

 79 omega   85.00  123.00   1.0000    6.0000
omega____ theta____ kappa____ phi______ frames
    -      110.2342   38.0000 -150.0000 38

 80 omega   47.00  104.00   1.0000    6.0000
omega____ theta____ kappa____ phi______ frames
    -      110.2342  -80.0000  -53.0000 57

 81 omega   80.00  178.00   1.0000    6.0000
omega____ theta____ kappa____ phi______ frames
    -      110.2342   77.0000  -30.0000 98

 82 omega   85.00  111.00   1.0000    6.0000
omega____ theta____ kappa____ phi______ frames
    -      110.2342   38.0000  150.0000 26

 83 omega   85.00  110.00   1.0000    6.0000
omega____ theta____ kappa____ phi______ frames
    -      110.2342   38.0000  120.0000 25

 84 omega   86.00  166.00   1.0000    6.0000
omega____ theta____ kappa____ phi______ frames
    -      110.2342   38.0000  -30.0000 80

 85 omega  -26.00   72.00   1.0000    1.5000
omega____ theta____ kappa____ phi______ frames
    -        0.0000   38.0000 -120.0000 98

 86 omega  -26.00   72.00   1.0000    1.5000
omega____ theta____ kappa____ phi______ frames
    -        0.0000   38.0000   60.0000 98

 87 omega  -26.00   72.00   1.0000    1.5000
omega____ theta____ kappa____ phi______ frames
    -        0.0000   38.0000  -30.0000 98

 88 omega  -12.00   88.00   1.0000    1.5000
omega____ theta____ kappa____ phi______ frames
    -       18.0000   77.0000  134.0000 100

 89 omega   -8.00   92.00   1.0000    1.5000
omega____ theta____ kappa____ phi______ frames
    -       22.0000   77.0000  -89.0000 100

 90 omega   -8.00   92.00   1.0000    1.5000
omega____ theta____ kappa____ phi______ frames
    -       22.0000   77.0000 -151.0000 100

 91 omega  -63.00   26.00   1.0000    3.0000
omega____ theta____ kappa____ phi______ frames
    -      -42.5000   57.0000   60.0000 89

 92 omega   15.00   49.00   1.0000    3.0000
omega____ theta____ kappa____ phi______ frames
    -       46.0000   78.0000   76.0000 34

 93 omega   15.00   47.00   1.0000    3.0000
omega____ theta____ kappa____ phi______ frames
    -       46.0000   79.0000   52.0000 32

 94 omega   19.00   47.00   1.0000    3.0000
omega____ theta____ kappa____ phi______ frames
    -       50.0000   79.0000  146.0000 28

 95 omega   19.00   49.00   1.0000    3.0000
omega____ theta____ kappa____ phi______ frames
    -       50.0000   78.0000  -95.0000 30

 96 omega   19.00   47.00   1.0000    3.0000
omega____ theta____ kappa____ phi______ frames
    -       50.0000   79.0000  -13.0000 28

 97 omega   19.00   49.00   1.0000    3.0000
omega____ theta____ kappa____ phi______ frames
    -       50.0000   78.0000  -61.0000 30

 98 omega   19.00   47.00   1.0000    3.0000
omega____ theta____ kappa____ phi______ frames
    -       50.0000   79.0000 -158.0000 28

 99 omega   19.00   47.00   1.0000    3.0000
omega____ theta____ kappa____ phi______ frames
    -       50.0000   79.0000  122.0000 28

100 omega   18.00   46.00   1.0000    3.0000
omega____ theta____ kappa____ phi______ frames
    -       50.0000   80.0000 -145.0000 28

101 omega   23.00   49.00   1.0000    3.0000
omega____ theta____ kappa____ phi______ frames
    -       54.0000   78.0000   14.0000 26

102 omega   23.00   49.00   1.0000    3.0000
omega____ theta____ kappa____ phi______ frames
    -       54.0000   78.0000 -158.0000 26

103 omega   23.00   49.00   1.0000    3.0000
omega____ theta____ kappa____ phi______ frames
    -       54.0000   78.0000 -109.0000 26

104 omega  -18.00  128.00   1.0000    3.0000
omega____ theta____ kappa____ phi______ frames
    -       55.1171    0.0000  120.0000 146

105 omega   29.00  128.00   1.0000    3.0000
omega____ theta____ kappa____ phi______ frames
    -       58.0000   76.0000  -25.0000 99

106 omega   28.00  128.00   1.0000    3.0000
omega____ theta____ kappa____ phi______ frames
    -       58.0000   77.0000  105.0000 100

107 omega   29.00  128.00   1.0000    3.0000
omega____ theta____ kappa____ phi______ frames
    -       58.0000   75.0000  -69.0000 99

108 omega   30.00  127.00   1.0000    3.0000
omega____ theta____ kappa____ phi______ frames
    -       58.0000   73.0000   50.0000 97

109 omega   29.00  128.00   1.0000    3.0000
omega____ theta____ kappa____ phi______ frames
    -       58.0000   76.0000   79.0000 99

110 omega   32.00  132.00   1.0000    3.0000
omega____ theta____ kappa____ phi______ frames
    -       62.0000   77.0000 -164.0000 100

111 omega   35.00  131.00   1.0000    3.0000
omega____ theta____ kappa____ phi______ frames
    -       62.0000   72.0000   -1.0000 96

112 omega   33.00  132.00   1.0000    3.0000
omega____ theta____ kappa____ phi______ frames
    -       62.0000   76.0000  172.0000 99

113 omega   35.00  131.00   1.0000    3.0000
omega____ theta____ kappa____ phi______ frames
    -       62.0000   71.0000  -91.0000 96

114 omega   35.00  131.00   1.0000    3.0000
omega____ theta____ kappa____ phi______ frames
    -       62.0000   72.0000 -166.0000 96

115 omega   -5.00   98.00   1.0000    3.0000
omega____ theta____ kappa____ phi______ frames
    -       66.0000  -80.0000  141.0000 103

116 omega    3.00  106.00   1.0000    3.0000
omega____ theta____ kappa____ phi______ frames
    -       74.0000  -80.0000   88.0000 103

117 omega    7.00  110.00   1.0000    3.0000
omega____ theta____ kappa____ phi______ frames
    -       78.0000  -80.0000  -20.0000 103

118 omega    7.00  109.00   1.0000    3.0000
omega____ theta____ kappa____ phi______ frames
    -       78.0000  -79.0000 -123.0000 102

119 omega   11.00  113.00   1.0000    3.0000
omega____ theta____ kappa____ phi______ frames
    -       82.0000  -79.0000   74.0000 102

120 omega   11.00  113.00   1.0000    3.0000
omega____ theta____ kappa____ phi______ frames
    -       82.0000  -79.0000 -160.0000 102

121 omega   88.00  178.00   1.0000    6.0000
omega____ theta____ kappa____ phi______ frames
    -      110.2342   50.0000  -90.0000 90

122 omega   85.00  178.00   1.0000    6.0000
omega____ theta____ kappa____ phi______ frames
    -      110.2342   38.0000 -180.0000 93

123 omega   88.00  178.00   1.0000    6.0000
omega____ theta____ kappa____ phi______ frames
    -      110.2342   50.0000   30.0000 90

124 omega   76.00  178.00   1.0000    6.0000
omega____ theta____ kappa____ phi______ frames
    -      110.2342   25.0000  120.0000 102

125 omega   37.00   94.00   1.0000    6.0000
omega____ theta____ kappa____ phi______ frames
    -      110.2342  -25.0000  150.0000 57

126 omega   43.00  133.00   1.0000    6.0000
omega____ theta____ kappa____ phi______ frames
    -      110.2342  -63.0000    0.0000 90

127 omega   40.00  140.00   1.0000    6.0000
omega____ theta____ kappa____ phi______ frames
    -      110.2342  -77.0000 -120.0000 100

128 omega   37.00   94.00   1.0000    6.0000
omega____ theta____ kappa____ phi______ frames
    -      110.2342  -25.0000 -150.0000 57

129 omega   37.00  178.00   1.0000    6.0000
omega____ theta____ kappa____ phi______ frames
    -      110.2342  -12.0000  -90.0000 141

130 omega   80.00  178.00   1.0000    6.0000
omega____ theta____ kappa____ phi______ frames
    -      110.2342   77.0000  -30.0000 98

131 omega   88.00  178.00   1.0000    6.0000
omega____ theta____ kappa____ phi______ frames
    -      110.2342   50.0000  -30.0000 90

;
_diffrn_measurement_device '\k-geometry diffractometer'
_diffrn_measurement_device_type 'Agilent SuperNova, Dual, Cu at zero, Eos'
_diffrn_measurement_method '\w scans'
_diffrn_measurement_specimen_support 'polyimid foil'
_diffrn_orient_matrix_UB_11 -0.0435704000
_diffrn_orient_matrix_UB_12 0.0828945000
_diffrn_orient_matrix_UB_13 0.0182768000
_diffrn_orient_matrix_UB_21 -0.0455871000
_diffrn_orient_matrix_UB_22 0.0110190000
_diffrn_orient_matrix_UB_23 -0.0570230000
_diffrn_orient_matrix_UB_31 -0.0577694000
_diffrn_orient_matrix_UB_32 -0.0711981000
_diffrn_orient_matrix_UB_33 0.0123695000
_diffrn_radiation_monochromator mirror
_diffrn_radiation_probe x-ray
_diffrn_radiation_type 'Cu K\a'
_diffrn_radiation_wavelength 1.5418
_diffrn_reflns_av_R_equivalents 0.0360
_diffrn_reflns_av_sigmaI/netI 0.0597
_diffrn_reflns_limit_h_max 22
_diffrn_reflns_limit_h_min -22
_diffrn_reflns_limit_k_max 17
_diffrn_reflns_limit_k_min -17
_diffrn_reflns_limit_l_max 31
_diffrn_reflns_limit_l_min -31
_diffrn_reflns_number 214499
_diffrn_reflns_theta_full 66.97
_diffrn_reflns_theta_max 71.8859
_diffrn_reflns_theta_min 3.5052
_diffrn_source 'Agilent SuperNova (Cu) x-ray Source'
_exptl_absorpt_coefficient_mu 0.626
_exptl_absorpt_correction_T_max 1.00000
_exptl_absorpt_correction_T_min 0.79595
_exptl_absorpt_correction_type multi-scan
_exptl_absorpt_process_details
;
CrysAlisPro, Agilent Technologies,
Version 1.171.35.19 (release 27-10-2011 CrysAlis171 .NET)
(compiled Oct 27 2011,15:02:11)
empirical absorption correction using spherical harmonics,
 implemented in SCALE3 ABSPACK scaling algorithm.
;
_exptl_crystal_colour yellow
_exptl_crystal_density_diffrn 1.265
_exptl_crystal_description irregular
_exptl_crystal_F_000 2624
_exptl_crystal_size_max 0.21
_exptl_crystal_size_mid 0.14
_exptl_crystal_size_min 0.11
_refine_diff_density_max 0.181
_refine_diff_density_min -0.201
_refine_diff_density_rms 0.039
_refine_ls_abs_structure_details 'Flack H D (1983), Acta Cryst. A39, 876-881'
_refine_ls_abs_structure_Flack 0.01(7)
_refine_ls_extinction_method none
_refine_ls_goodness_of_fit_ref 1.018
_refine_ls_hydrogen_treatment mixed
_refine_ls_matrix_type full
_refine_ls_number_parameters 1754
_refine_ls_number_reflns 25387
_refine_ls_number_restraints 51
_refine_ls_restrained_S_all 1.017
_refine_ls_R_factor_all 0.0309
_refine_ls_R_factor_gt 0.0304
_refine_ls_shift/su_max 0.001
_refine_ls_shift/su_mean 0.000
_refine_ls_structure_factor_coef Fsqd
_refine_ls_weighting_details 'calc w=1/[\s^2^(Fo^2^)+(0.0496P)^2^+1.0470P] where P=(Fo^2^+2Fc^2^)/3'
_refine_ls_weighting_scheme calc
_refine_ls_wR_factor_gt 0.0772
_refine_ls_wR_factor_ref 0.0778
_reflns_number_gt 24973
_reflns_number_total 25387
_reflns_threshold_expression >2sigma(I)
_cod_data_source_file ic3020749_si_002_07.cif
_cod_data_source_block RR-12
_cod_original_cell_volume 6509.05(10)
_cod_original_sg_symbol_H-M 'P 21'
_cod_database_code 4331199
_audit_block_refno 1368
_cell_oxdiff_length_a 18.4175(2)
_cell_oxdiff_length_b 14.0270(2)
_cell_oxdiff_length_c 25.7604(3)
_cell_oxdiff_angle_alpha 90.0520(11)
_cell_oxdiff_angle_beta 102.0200(11)
_cell_oxdiff_angle_gamma 89.9828(11)
_cell_oxdiff_volume 6509.05(15)
_cell_oxdiff_measurement_reflns_used 120815
_reflns_odcompleteness_completeness 99.96
_reflns_odcompleteness_theta 66.97
_reflns_odcompleteness_iscentric 1

loop_
_symmetry_equiv_pos_as_xyz
'x, y, z'
'-x, y+1/2, -z'

loop_
_atom_site_label
_atom_site_type_symbol
_atom_site_fract_x
_atom_site_fract_y
_atom_site_fract_z
_atom_site_U_iso_or_equiv
_atom_site_adp_type
_atom_site_occupancy
_atom_site_symmetry_multiplicity
_atom_site_calc_flag
_atom_site_refinement_flags
_atom_site_disorder_assembly
_atom_site_disorder_group
O1 O 0.86136(5) 0.22132(6) 0.51723(3) 0.02017(17) Uani 1 1 d . . .
O2 O 0.73488(5) 0.48444(6) 0.50628(3) 0.02061(17) Uani 1 1 d . . .
N1 N 0.80793(5) 0.43437(8) 0.68517(4) 0.0184(2) Uani 1 1 d . . .
H1 H 0.7978(8) 0.4251(11) 0.6521(7) 0.022 Uiso 1 1 d . . .
N2 N 0.94252(6) 0.42239(8) 0.70263(4) 0.0238(2) Uani 1 1 d . . .
N3 N 0.89391(6) 0.37558(7) 0.61261(4) 0.0201(2) Uani 1 1 d . . .
N4 N 0.68454(6) 0.46326(7) 0.70228(4) 0.0197(2) Uani 1 1 d . . .
N5 N 0.68086(5) 0.45589(7) 0.60852(4) 0.01814(19) Uani 1 1 d . . .
C1 C 0.75487(7) 0.45035(8) 0.71561(4) 0.0180(2) Uani 1 1 d . . .
C2 C 0.79578(7) 0.45277(9) 0.77112(5) 0.0191(2) Uani 1 1 d . . .
C3 C 0.87091(7) 0.44276(9) 0.77158(5) 0.0206(2) Uani 1 1 d . . .
C4 C 0.87937(7) 0.43067(9) 0.71616(5) 0.0198(2) Uani 1 1 d . . .
C5 C 0.76963(7) 0.46301(9) 0.81740(5) 0.0225(2) Uani 1 1 d . . .
H5 H 0.7180 0.4693 0.8166 0.027 Uiso 1 1 calc R . .
C6 C 0.82142(8) 0.46376(10) 0.86501(5) 0.0269(3) Uani 1 1 d . . .
H6 H 0.8052 0.4702 0.8975 0.032 Uiso 1 1 calc R . .
C7 C 0.89692(8) 0.45516(11) 0.86565(5) 0.0288(3) Uani 1 1 d . . .
H7 H 0.9314 0.4566 0.8987 0.035 Uiso 1 1 calc R . .
C8 C 0.92301(7) 0.44446(11) 0.81915(5) 0.0271(3) Uani 1 1 d . . .
H8 H 0.9746 0.4385 0.8198 0.033 Uiso 1 1 calc R . .
C9 C 0.94939(7) 0.41245(9) 0.64958(5) 0.0214(2) Uani 1 1 d . . .
C10 C 1.01773(7) 0.44067(10) 0.63849(5) 0.0244(3) Uani 1 1 d . . .
H10E H 1.0559 0.4634 0.6664 0.029 Uiso 1 1 calc R . .
C11 C 1.03037(7) 0.43584(10) 0.58725(5) 0.0237(3) Uani 1 1 d . . .
C12 C 0.97263(7) 0.39861(9) 0.54889(5) 0.0206(2) Uani 1 1 d . . .
C13 C 0.90817(7) 0.36825(8) 0.56373(5) 0.0189(2) Uani 1 1 d . . .
C14 C 0.96757(7) 0.38759(9) 0.49018(5) 0.0223(2) Uani 1 1 d . . .
H14A H 1.0006 0.3361 0.4826 0.027 Uiso 1 1 calc R . .
H14B H 0.9806 0.4477 0.4742 0.027 Uiso 1 1 calc R . .
C15 C 0.88520(7) 0.36182(9) 0.46932(5) 0.0231(3) Uani 1 1 d . . .
H15E H 0.8569 0.4189 0.4542 0.028 Uiso 1 1 calc R . .
H15F H 0.8805 0.3126 0.4413 0.028 Uiso 1 1 calc R . .
C16 C 0.85537(7) 0.32393(9) 0.51668(5) 0.0191(2) Uani 1 1 d . . .
H16I H 0.8030 0.3449 0.5150 0.023 Uiso 1 1 calc R . .
C17 C 1.10147(7) 0.46803(12) 0.57292(5) 0.0315(3) Uani 1 1 d . . .
H17F H 1.1273 0.4128 0.5620 0.047 Uiso 1 1 calc R . .
H17G H 1.1332 0.4984 0.6038 0.047 Uiso 1 1 calc R . .
H17H H 1.0903 0.5138 0.5436 0.047 Uiso 1 1 calc R . .
C18 C 0.82718(8) 0.17926(10) 0.55659(5) 0.0267(3) Uani 1 1 d . . .
H18J H 0.7777 0.2080 0.5549 0.032 Uiso 1 1 calc R . .
H18K H 0.8579 0.1912 0.5924 0.032 Uiso 1 1 calc R . .
C19 C 0.81945(7) 0.07364(9) 0.54662(5) 0.0214(2) Uani 1 1 d . . .
C20 C 0.87028(7) 0.01020(11) 0.57531(5) 0.0273(3) Uani 1 1 d . . .
H20 H 0.9113 0.0338 0.6007 0.033 Uiso 1 1 calc R . .
C21 C 0.86185(8) -0.08755(10) 0.56731(6) 0.0306(3) Uani 1 1 d . . .
H21 H 0.8972 -0.1302 0.5871 0.037 Uiso 1 1 calc R . .
C22 C 0.80220(8) -0.12263(10) 0.53068(6) 0.0285(3) Uani 1 1 d . . .
H22 H 0.7964 -0.1894 0.5252 0.034 Uiso 1 1 calc R . .
C23 C 0.75071(7) -0.05993(10) 0.50179(5) 0.0249(3) Uani 1 1 d . . .
H23 H 0.7094 -0.0839 0.4767 0.030 Uiso 1 1 calc R . .
C24 C 0.75954(7) 0.03743(10) 0.50956(5) 0.0221(2) Uani 1 1 d . . .
H24 H 0.7244 0.0800 0.4894 0.027 Uiso 1 1 calc R . .
C25 C 0.64583(7) 0.46613(8) 0.64930(5) 0.0184(2) Uani 1 1 d . . .
C26 C 0.56912(7) 0.48067(9) 0.64229(5) 0.0207(2) Uani 1 1 d . . .
H26 H 0.5474 0.4876 0.6724 0.025 Uiso 1 1 calc R . .
C27 C 0.52450(7) 0.48508(9) 0.59181(5) 0.0201(2) Uani 1 1 d . . .
C28 C 0.56070(6) 0.47884(8) 0.54970(5) 0.0185(2) Uani 1 1 d . . .
C29 C 0.63721(6) 0.46346(8) 0.56040(5) 0.0181(2) Uani 1 1 d . . .
C30 C 0.52947(7) 0.48230(9) 0.49090(5) 0.0210(2) Uani 1 1 d . . .
H30A H 0.4979 0.5393 0.4813 0.025 Uiso 1 1 calc R . .
H30B H 0.4998 0.4246 0.4789 0.025 Uiso 1 1 calc R . .
C31 C 0.59897(7) 0.48702(10) 0.46646(5) 0.0240(3) Uani 1 1 d . . .
H31A H 0.6089 0.5536 0.4572 0.029 Uiso 1 1 calc R . .
H31B H 0.5920 0.4476 0.4339 0.029 Uiso 1 1 calc R . .
C32 C 0.66368(7) 0.44821(9) 0.50914(5) 0.0194(2) Uani 1 1 d . . .
H32 H 0.6654 0.3778 0.5036 0.023 Uiso 1 1 calc R . .
C33 C 0.44141(7) 0.49440(10) 0.58356(6) 0.0259(3) Uani 1 1 d . . .
H33A H 0.4286 0.5249 0.6147 0.039 Uiso 1 1 calc R . .
H33B H 0.4187 0.4310 0.5786 0.039 Uiso 1 1 calc R . .
H33C H 0.4229 0.5334 0.5520 0.039 Uiso 1 1 calc R . .
C34 C 0.75102(7) 0.57933(9) 0.52537(5) 0.0240(3) Uani 1 1 d . . .
H34A H 0.7597 0.5807 0.5646 0.029 Uiso 1 1 calc R . .
H34B H 0.7090 0.6223 0.5109 0.029 Uiso 1 1 calc R . .
C35 C 0.81955(7) 0.61031(9) 0.50710(5) 0.0231(3) Uani 1 1 d . . .
C36 C 0.88829(8) 0.61516(10) 0.54138(6) 0.0303(3) Uani 1 1 d . . .
H36 H 0.8932 0.5992 0.5778 0.036 Uiso 1 1 calc R . .
C37 C 0.95046(9) 0.64377(11) 0.52202(8) 0.0428(4) Uani 1 1 d . . .
H37 H 0.9976 0.6478 0.5455 0.051 Uiso 1 1 calc R . .
C38 C 0.94364(10) 0.66628(11) 0.46894(8) 0.0447(4) Uani 1 1 d . . .
H38 H 0.9860 0.6855 0.4559 0.054 Uiso 1 1 calc R . .
C39 C 0.87551(10) 0.66081(12) 0.43514(7) 0.0434(4) Uani 1 1 d . . .
H39 H 0.8707 0.6763 0.3987 0.052 Uiso 1 1 calc R . .
C40 C 0.81396(9) 0.63286(11) 0.45386(6) 0.0333(3) Uani 1 1 d . . .
H40 H 0.7671 0.6290 0.4301 0.040 Uiso 1 1 calc R . .
O51 O 0.34816(5) -0.01671(6) 0.71596(3) 0.02016(17) Uani 1 1 d . . .
O52 O 0.55135(6) 0.30325(7) 0.79642(3) 0.0273(2) Uani 1 1 d . . .
N51 N 0.49711(6) 0.22883(8) 0.60236(4) 0.0204(2) Uani 1 1 d . . .
H51 H 0.4987(9) 0.2198(12) 0.6353(7) 0.024 Uiso 1 1 d . . .
N52 N 0.36569(6) 0.25178(7) 0.56874(4) 0.0203(2) Uani 1 1 d . . .
N53 N 0.38162(6) 0.16839(7) 0.65033(4) 0.0200(2) Uani 1 1 d . . .
N54 N 0.62919(6) 0.22031(8) 0.60583(4) 0.0219(2) Uani 1 1 d . . .
N55 N 0.59803(6) 0.21488(8) 0.69191(4) 0.0229(2) Uani 1 1 d . . .
C51 C 0.56067(7) 0.22635(9) 0.58161(5) 0.0201(2) Uani 1 1 d . . .
C52 C 0.53461(7) 0.23351(8) 0.52354(5) 0.0194(2) Uani 1 1 d . . .
C53 C 0.45760(7) 0.24441(9) 0.51290(5) 0.0195(2) Uani 1 1 d . . .
C54 C 0.43335(7) 0.24148(8) 0.56389(5) 0.0192(2) Uani 1 1 d . . .
C55 C 0.57308(7) 0.23005(9) 0.48258(5) 0.0217(2) Uani 1 1 d . . .
H55 H 0.6255 0.2222 0.4896 0.026 Uiso 1 1 calc R . .
C57 C 0.45516(8) 0.24973(9) 0.42033(5) 0.0249(3) Uani 1 1 d . . .
H57 H 0.4286 0.2554 0.3846 0.030 Uiso 1 1 calc R . .
C58 C 0.41653(7) 0.25285(9) 0.46135(5) 0.0222(2) Uani 1 1 d . . .
H58 H 0.3641 0.2604 0.4544 0.027 Uiso 1 1 calc R . .
C59 C 0.34733(7) 0.23804(9) 0.61853(5) 0.0202(2) Uani 1 1 d . . .
C60 C 0.28925(8) 0.29208(10) 0.63034(5) 0.0258(3) Uani 1 1 d . . .
H60 H 0.2671 0.3408 0.6066 0.031 Uiso 1 1 calc R . .
C61 C 0.26348(8) 0.27524(10) 0.67656(5) 0.0272(3) Uani 1 1 d . . .
C62 C 0.29812(8) 0.20214(9) 0.70897(5) 0.0249(3) Uani 1 1 d . . .
C63 C 0.35551(7) 0.15209(9) 0.69412(5) 0.0206(2) Uani 1 1 d . . .
C64 C 0.28383(9) 0.16536(10) 0.76075(5) 0.0305(3) Uani 1 1 d . . .
H64A H 0.2385 0.1255 0.7551 0.037 Uiso 1 1 calc R . .
H64B H 0.2788 0.2183 0.7851 0.037 Uiso 1 1 calc R . .
C65 C 0.35387(8) 0.10562(10) 0.78226(5) 0.0280(3) Uani 1 1 d . . .
H65A H 0.3918 0.1446 0.8060 0.034 Uiso 1 1 calc R . .
H65B H 0.3415 0.0500 0.8024 0.034 Uiso 1 1 calc R . .
C66 C 0.38272(7) 0.07286(9) 0.73349(5) 0.0219(2) Uani 1 1 d . . .
H66 H 0.4381 0.0678 0.7414 0.026 Uiso 1 1 calc R . .
C67 C 0.20068(10) 0.33179(13) 0.69026(7) 0.0423(4) Uani 1 1 d . . .
H67A H 0.1717 0.3613 0.6580 0.063 Uiso 1 1 calc R . .
H67B H 0.2208 0.3816 0.7159 0.063 Uiso 1 1 calc R . .
H67C H 0.1686 0.2894 0.7057 0.063 Uiso 1 1 calc R . .
C68 C 0.37361(9) -0.05157(10) 0.67073(6) 0.0321(3) Uani 1 1 d . . .
H68A H 0.4284 -0.0465 0.6772 0.039 Uiso 1 1 calc R . .
H68B H 0.3525 -0.0120 0.6394 0.039 Uiso 1 1 calc R . .
C69 C 0.35102(7) -0.15361(9) 0.65963(5) 0.0232(3) Uani 1 1 d . . .
C70 C 0.29543(7) -0.17580(10) 0.61586(5) 0.0262(3) Uani 1 1 d . . .
H70 H 0.2705 -0.1260 0.5942 0.031 Uiso 1 1 calc R . .
C71 C 0.27599(7) -0.27053(11) 0.60347(5) 0.0279(3) Uani 1 1 d . . .
H71 H 0.2378 -0.2851 0.5736 0.034 Uiso 1 1 calc R . .
C72 C 0.31253(8) -0.34294(10) 0.63474(5) 0.0282(3) Uani 1 1 d . . .
H72 H 0.2996 -0.4075 0.6263 0.034 Uiso 1 1 calc R . .
C73 C 0.36819(8) -0.32148(10) 0.67845(5) 0.0289(3) Uani 1 1 d . . .
H73 H 0.3933 -0.3713 0.7000 0.035 Uiso 1 1 calc R . .
C74 C 0.38721(8) -0.22729(11) 0.69069(5) 0.0264(3) Uani 1 1 d . . .
H74 H 0.4254 -0.2130 0.7206 0.032 Uiso 1 1 calc R . .
C75 C 0.64945(7) 0.21675(9) 0.66142(5) 0.0227(2) Uani 1 1 d . . .
C76 C 0.72579(8) 0.21437(9) 0.68334(6) 0.0261(3) Uani 1 1 d . . .
H76 H 0.7602 0.2168 0.6606 0.031 Uiso 1 1 calc R . .
C77 C 0.75179(8) 0.20856(9) 0.73791(6) 0.0285(3) Uani 1 1 d . . .
C78 C 0.69857(8) 0.20619(9) 0.76908(5) 0.0276(3) Uani 1 1 d . . .
C79 C 0.62399(8) 0.21056(9) 0.74418(5) 0.0244(3) Uani 1 1 d . . .
C80 C 0.70697(9) 0.19822(10) 0.82827(5) 0.0341(3) Uani 1 1 d . . .
H80A H 0.7239 0.2593 0.8460 0.041 Uiso 1 1 calc R . .
H80B H 0.7427 0.1474 0.8430 0.041 Uiso 1 1 calc R . .
C81 C 0.62792(9) 0.17308(10) 0.83475(5) 0.0325(3) Uani 1 1 d . . .
H81A H 0.6227 0.1033 0.8383 0.039 Uiso 1 1 calc R . .
H81B H 0.6170 0.2044 0.8667 0.039 Uiso 1 1 calc R . .
C82 C 0.57506(8) 0.20931(9) 0.78469(5) 0.0267(3) Uani 1 1 d . . .
H82 H 0.5318 0.1654 0.7736 0.032 Uiso 1 1 calc R . .
C83 C 0.83351(9) 0.20150(11) 0.76206(7) 0.0375(3) Uani 1 1 d . . .
H83A H 0.8622 0.2136 0.7347 0.056 Uiso 1 1 calc R . .
H83B H 0.8448 0.1375 0.7767 0.056 Uiso 1 1 calc R . .
H83C H 0.8467 0.2488 0.7905 0.056 Uiso 1 1 calc R . .
C84 C 0.49956(9) 0.34488(10) 0.75365(5) 0.0318(3) Uani 1 1 d . . .
H84A H 0.4587 0.2995 0.7403 0.038 Uiso 1 1 calc R . .
H84B H 0.5244 0.3604 0.7242 0.038 Uiso 1 1 calc R . .
C85 C 0.46909(8) 0.43412(10) 0.77341(5) 0.0264(3) Uani 1 1 d . . .
C86 C 0.39418(9) 0.44229(12) 0.77319(6) 0.0381(3) Uani 1 1 d . . .
H86 H 0.3617 0.3910 0.7602 0.046 Uiso 1 1 calc R . .
C87 C 0.36572(9) 0.52420(14) 0.79162(7) 0.0436(4) Uani 1 1 d . . .
H87 H 0.3140 0.5290 0.7908 0.052 Uiso 1 1 calc R . .
C88 C 0.41231(9) 0.59848(11) 0.81113(6) 0.0336(3) Uani 1 1 d . . .
H88 H 0.3929 0.6546 0.8238 0.040 Uiso 1 1 calc R . .
C89 C 0.48755(9) 0.59096(11) 0.81225(6) 0.0332(3) Uani 1 1 d . . .
H89 H 0.5201 0.6415 0.8263 0.040 Uiso 1 1 calc R . .
C90 C 0.51537(8) 0.50966(11) 0.79289(6) 0.0300(3) Uani 1 1 d . . .
H90 H 0.5669 0.5056 0.7930 0.036 Uiso 1 1 calc R . .
C56 C 0.53211(8) 0.23849(9) 0.43074(5) 0.0248(3) Uani 1 1 d . . .
H56 H 0.5571 0.2366 0.4020 0.030 Uiso 1 1 calc R . .
O101 O 0.64053(5) 0.68743(6) 0.93788(3) 0.02387(19) Uani 1 1 d . . .
O102 O 0.76988(5) 1.08576(6) 0.99436(4) 0.02483(19) Uani 1 1 d . . .
N101 N 0.68758(6) 0.93779(8) 0.81001(4) 0.0188(2) Uani 1 1 d . . .
H10 H 0.6892(9) 0.9273(12) 0.8427(7) 0.023 Uiso 1 1 d . . .
N102 N 0.55462(6) 0.91927(8) 0.77725(4) 0.0218(2) Uani 1 1 d . . .
N103 N 0.59382(6) 0.85945(8) 0.86552(4) 0.0205(2) Uani 1 1 d . . .
N104 N 0.81800(6) 0.96198(8) 0.80973(4) 0.0207(2) Uani 1 1 d . . .
N105 N 0.79707(6) 0.96886(8) 0.89874(4) 0.0207(2) Uani 1 1 d . . .
C101 C 0.74883(7) 0.95345(8) 0.78776(4) 0.0183(2) Uani 1 1 d . . .
C102 C 0.72000(7) 0.95968(8) 0.73005(5) 0.0194(2) Uani 1 1 d . . .
C103 C 0.64291(7) 0.95261(9) 0.72081(5) 0.0203(2) Uani 1 1 d . . .
C104 C 0.62175(7) 0.93511(9) 0.77210(5) 0.0200(2) Uani 1 1 d . . .
C105 C 0.75682(7) 0.97045(9) 0.68884(5) 0.0227(2) Uani 1 1 d . . .
H10A H 0.8094 0.9747 0.6953 0.027 Uiso 1 1 calc R . .
C106 C 0.71393(8) 0.97492(9) 0.63756(5) 0.0256(3) Uani 1 1 d . . .
H10B H 0.7377 0.9818 0.6084 0.031 Uiso 1 1 calc R . .
C107 C 0.63695(8) 0.96947(10) 0.62829(5) 0.0268(3) Uani 1 1 d . . .
H10C H 0.6090 0.9740 0.5930 0.032 Uiso 1 1 calc R . .
C108 C 0.60010(7) 0.95758(10) 0.66968(5) 0.0257(3) Uani 1 1 d . . .
H10D H 0.5475 0.9530 0.6632 0.031 Uiso 1 1 calc R . .
C109 C 0.53881(7) 0.88895(9) 0.82562(5) 0.0202(2) Uani 1 1 d . . .
C110 C 0.46353(7) 0.88460(9) 0.82858(5) 0.0218(2) Uani 1 1 d . . .
H11 H 0.4265 0.9052 0.7993 0.026 Uiso 1 1 calc R . .
C111 C 0.44278(7) 0.85042(9) 0.87405(5) 0.0227(2) Uani 1 1 d . . .
C112 C 0.49993(7) 0.82043(9) 0.91519(5) 0.0210(2) Uani 1 1 d . . .
C113 C 0.57254(7) 0.82553(9) 0.90812(5) 0.0194(2) Uani 1 1 d . . .
C114 C 0.49716(7) 0.77990(10) 0.96877(5) 0.0252(3) Uani 1 1 d . . .
H11A H 0.4769 0.7143 0.9656 0.030 Uiso 1 1 calc R . .
H11B H 0.4665 0.8202 0.9874 0.030 Uiso 1 1 calc R . .
C115 C 0.57961(7) 0.78071(10) 0.99797(5) 0.0249(3) Uani 1 1 d . . .
H11C H 0.5905 0.8380 1.0207 0.030 Uiso 1 1 calc R . .
H11D H 0.5913 0.7233 1.0205 0.030 Uiso 1 1 calc R . .
C116 C 0.62550(7) 0.78169(9) 0.95450(5) 0.0212(2) Uani 1 1 d . . .
H11E H 0.6719 0.8202 0.9652 0.025 Uiso 1 1 calc R . .
C117 C 0.36279(8) 0.84539(12) 0.87885(6) 0.0332(3) Uani 1 1 d . . .
H11F H 0.3307 0.8632 0.8449 0.050 Uiso 1 1 calc R . .
H11G H 0.3546 0.8894 0.9066 0.050 Uiso 1 1 calc R . .
H11H H 0.3511 0.7803 0.8882 0.050 Uiso 1 1 calc R . .
C118 C 0.70485(7) 0.64687(10) 0.97032(5) 0.0256(3) Uani 1 1 d . . .
H11I H 0.7068 0.6636 1.0079 0.031 Uiso 1 1 calc R . .
H11J H 0.7498 0.6728 0.9601 0.031 Uiso 1 1 calc R . .
C119 C 0.70311(7) 0.54022(9) 0.96399(5) 0.0214(2) Uani 1 1 d . . .
C120 C 0.65269(7) 0.49609(10) 0.92349(5) 0.0241(3) Uani 1 1 d . . .
H12 H 0.6180 0.5335 0.8994 0.029 Uiso 1 1 calc R . .
C121 C 0.65276(8) 0.39740(10) 0.91799(6) 0.0302(3) Uani 1 1 d . . .
H12A H 0.6182 0.3677 0.8902 0.036 Uiso 1 1 calc R . .
C122 C 0.70327(9) 0.34228(10) 0.95305(6) 0.0328(3) Uani 1 1 d . . .
H12B H 0.7033 0.2749 0.9493 0.039 Uiso 1 1 calc R . .
C123 C 0.75368(9) 0.38589(11) 0.99363(6) 0.0320(3) Uani 1 1 d . . .
H12C H 0.7883 0.3484 1.0177 0.038 Uiso 1 1 calc R . .
C124 C 0.75351(7) 0.48436(10) 0.99905(5) 0.0264(3) Uani 1 1 d . . .
H12D H 0.7881 0.5139 1.0269 0.032 Uiso 1 1 calc R . .
C125 C 0.84383(7) 0.96225(9) 0.86505(5) 0.0205(2) Uani 1 1 d . . .
C126 C 0.92121(7) 0.95978(9) 0.88250(5) 0.0243(3) Uani 1 1 d . . .
H12E H 0.9519 0.9565 0.8572 0.029 Uiso 1 1 calc R . .
C127 C 0.95380(7) 0.96209(9) 0.93623(5) 0.0258(3) Uani 1 1 d . . .
C128 C 0.90532(8) 0.96683(9) 0.97081(5) 0.0252(3) Uani 1 1 d . . .
C129 C 0.82945(7) 0.97166(9) 0.95035(5) 0.0220(2) Uani 1 1 d . . .
C130 C 0.92176(9) 0.96921(10) 1.03036(5) 0.0325(3) Uani 1 1 d . . .
H13A H 0.9439 1.0310 1.0439 0.039 Uiso 1 1 calc R . .
H13B H 0.9561 0.9172 1.0454 0.039 Uiso 1 1 calc R . .
C131 C 0.84515(9) 0.95545(11) 1.04390(5) 0.0351(3) Uani 1 1 d . . .
H13C H 0.8406 0.9953 1.0748 0.042 Uiso 1 1 calc R . .
H13D H 0.8378 0.8879 1.0526 0.042 Uiso 1 1 calc R . .
C132 C 0.78718(8) 0.98587(9) 0.99443(5) 0.0256(3) Uani 1 1 d . . .
H13 H 0.7415 0.9454 0.9892 0.031 Uiso 1 1 calc R . .
C133 C 1.03657(8) 0.96249(11) 0.95575(7) 0.0353(3) Uani 1 1 d . . .
H13E H 1.0523 1.0248 0.9714 0.053 Uiso 1 1 calc R . .
H13F H 1.0608 0.9503 0.9260 0.053 Uiso 1 1 calc R . .
H13G H 1.0506 0.9127 0.9827 0.053 Uiso 1 1 calc R . .
C134 C 0.72704(8) 1.11052(10) 1.03253(5) 0.0272(3) Uani 1 1 d . . .
H13H H 0.7265 1.1808 1.0360 0.033 Uiso 1 1 calc R . .
H13I H 0.7516 1.0840 1.0674 0.033 Uiso 1 1 calc R . .
C135 C 0.64772(8) 1.07501(9) 1.01894(5) 0.0247(3) Uani 1 1 d . . .
C136 C 0.60774(9) 1.07440(10) 0.96665(5) 0.0309(3) Uani 1 1 d . . .
H13J H 0.6316 1.0916 0.9387 0.037 Uiso 1 1 calc R . .
C137 C 0.53333(9) 1.04885(11) 0.95520(6) 0.0372(3) Uani 1 1 d . . .
H13K H 0.5063 1.0489 0.9195 0.045 Uiso 1 1 calc R . .
C138 C 0.49820(9) 1.02321(11) 0.99592(7) 0.0380(3) Uani 1 1 d . . .
H13L H 0.4470 1.0069 0.9881 0.046 Uiso 1 1 calc R . .
C139 C 0.53767(9) 1.02148(11) 1.04747(7) 0.0368(3) Uani 1 1 d . . .
H13M H 0.5139 1.0028 1.0752 0.044 Uiso 1 1 calc R . .
C140 C 0.61228(8) 1.04704(10) 1.05912(6) 0.0295(3) Uani 1 1 d . . .
H14 H 0.6393 1.0454 1.0948 0.035 Uiso 1 1 calc R . .
O151 O -0.09252(5) 0.80849(7) 0.70129(4) 0.02580(19) Uani 1 1 d . . .
O152 O 0.16645(5) 0.50926(7) 0.77255(4) 0.0302(2) Uani 1 1 d . . .
N151 N -0.01192(6) 0.71712(8) 0.89332(4) 0.0210(2) Uani 1 1 d . . .
H15 H -0.0183(9) 0.7144(12) 0.8599(7) 0.025 Uiso 1 1 d . . .
N152 N -0.14176(6) 0.71196(8) 0.89836(4) 0.0231(2) Uani 1 1 d . . .
N153 N -0.12341(6) 0.71241(8) 0.80873(4) 0.0226(2) Uani 1 1 d . . .
N154 N 0.12039(6) 0.73959(8) 0.92055(4) 0.0220(2) Uani 1 1 d . . .
N155 N 0.11961(6) 0.66819(8) 0.83783(4) 0.0241(2) Uani 1 1 d . . .
C151 C 0.05543(7) 0.72442(9) 0.92909(5) 0.0202(2) Uani 1 1 d . . .
C152 C 0.03768(7) 0.71940(9) 0.98217(5) 0.0217(2) Uani 1 1 d . . .
C153 C -0.03924(7) 0.71645(9) 0.97576(5) 0.0219(2) Uani 1 1 d . . .
C154 C -0.07183(7) 0.71471(9) 0.91832(5) 0.0207(2) Uani 1 1 d . . .
C155 C 0.08479(8) 0.71953(10) 1.03193(5) 0.0263(3) Uani 1 1 d . . .
H15A H 0.1372 0.7204 1.0358 0.032 Uiso 1 1 calc R . .
C156 C 0.05174(8) 0.71841(10) 1.07566(5) 0.0292(3) Uani 1 1 d . . .
H15B H 0.0821 0.7181 1.1103 0.035 Uiso 1 1 calc R . .
C157 C -0.02550(9) 0.71766(10) 1.06948(5) 0.0308(3) Uani 1 1 d . . .
H15C H -0.0466 0.7181 1.1001 0.037 Uiso 1 1 calc R . .
C158 C -0.07226(8) 0.71629(10) 1.01956(5) 0.0259(3) Uani 1 1 d . . .
H15D H -0.1247 0.7153 1.0155 0.031 Uiso 1 1 calc R . .
C159 C -0.16959(7) 0.71146(9) 0.84321(5) 0.0228(2) Uani 1 1 d . . .
C160 C -0.24705(7) 0.70898(9) 0.82643(5) 0.0245(3) Uani 1 1 d . . .
H16 H -0.2773 0.7092 0.8521 0.029 Uiso 1 1 calc R . .
C161 C -0.28012(7) 0.70613(9) 0.77279(6) 0.0263(3) Uani 1 1 d . . .
C162 C -0.23239(8) 0.70755(9) 0.73748(5) 0.0255(3) Uani 1 1 d . . .
C163 C -0.15642(7) 0.71115(9) 0.75716(5) 0.0236(3) Uani 1 1 d . . .
C164 C -0.24982(8) 0.70510(10) 0.67776(5) 0.0309(3) Uani 1 1 d . . .
H16A H -0.2692 0.7673 0.6628 0.037 Uiso 1 1 calc R . .
H16B H -0.2866 0.6547 0.6642 0.037 Uiso 1 1 calc R . .
C165 C -0.17359(9) 0.68271(10) 0.66429(5) 0.0313(3) Uani 1 1 d . . .
H16C H -0.1692 0.6137 0.6576 0.038 Uiso 1 1 calc R . .
H16D H -0.1677 0.7182 0.6322 0.038 Uiso 1 1 calc R . .
C166 C -0.11434(8) 0.71389(10) 0.71246(5) 0.0262(3) Uani 1 1 d . . .
H16E H -0.0711 0.6692 0.7192 0.031 Uiso 1 1 calc R . .
C167 C -0.36277(8) 0.69895(11) 0.75348(6) 0.0334(3) Uani 1 1 d . . .
H16F H -0.3874 0.7088 0.7833 0.050 Uiso 1 1 calc R . .
H16G H -0.3754 0.6356 0.7381 0.050 Uiso 1 1 calc R . .
H16H H -0.3794 0.7478 0.7264 0.050 Uiso 1 1 calc R . .
C168 C -0.03875(8) 0.84982(11) 0.74273(5) 0.0287(3) Uani 1 1 d . . .
H16J H 0.0022 0.8042 0.7552 0.034 Uiso 1 1 calc R . .
H16K H -0.0616 0.8664 0.7731 0.034 Uiso 1 1 calc R . .
C169 C -0.00955(7) 0.93803(11) 0.72101(5) 0.0281(3) Uani 1 1 d . . .
C170 C 0.02928(8) 0.93183(12) 0.68025(6) 0.0316(3) Uani 1 1 d . . .
H17 H 0.0372 0.8713 0.6659 0.038 Uiso 1 1 calc R . .
C171 C 0.05658(8) 1.01330(13) 0.66036(6) 0.0378(4) Uani 1 1 d . . .
H17A H 0.0837 1.0082 0.6329 0.045 Uiso 1 1 calc R . .
C172 C 0.04425(10) 1.10173(13) 0.68046(7) 0.0455(4) Uani 1 1 d . . .
H17B H 0.0630 1.1576 0.6670 0.055 Uiso 1 1 calc R . .
C173 C 0.00443(12) 1.10853(14) 0.72033(8) 0.0530(5) Uani 1 1 d . . .
H17C H -0.0046 1.1693 0.7341 0.064 Uiso 1 1 calc R . .
C174 C -0.02239(10) 1.02693(13) 0.74031(7) 0.0421(4) Uani 1 1 d . . .
H17D H -0.0499 1.0323 0.7675 0.051 Uiso 1 1 calc R . .
C175 C 0.13121(6) 0.74615(9) 0.86817(5) 0.0209(2) Uani 1 1 d . . .
C176 C 0.15798(7) 0.83196(9) 0.85171(5) 0.0228(2) Uani 1 1 d . . .
H17E H 0.1651 0.8851 0.8751 0.027 Uiso 1 1 calc R . .
C177 C 0.17426(7) 0.84032(10) 0.80173(5) 0.0232(3) Uani 1 1 d . . .
C178 C 0.16542(7) 0.75786(10) 0.77076(5) 0.0230(3) Uani 1 1 d . . .
C179 C 0.13839(7) 0.67639(10) 0.79030(5) 0.0239(3) Uani 1 1 d . . .
C180 C 0.18150(8) 0.74075(11) 0.71650(5) 0.0287(3) Uani 1 1 d . . .
H18A H 0.2325 0.7614 0.7151 0.034 Uiso 1 1 calc R . .
H18B H 0.1457 0.7752 0.6889 0.034 Uiso 1 1 calc R . .
C181 C 0.17300(13) 0.63318(13) 0.70913(7) 0.0524(5) Uani 1 1 d . . .
H18C H 0.2225 0.6027 0.7139 0.063 Uiso 1 1 calc R . .
H18D H 0.1447 0.6184 0.6730 0.063 Uiso 1 1 calc R . .
C182 C 0.13140(9) 0.59532(10) 0.75080(6) 0.0317(3) Uani 1 1 d . . .
H18 H 0.0780 0.5834 0.7343 0.038 Uiso 1 1 calc R . .
C183 C 0.20004(8) 0.93284(11) 0.78233(6) 0.0314(3) Uani 1 1 d . . .
H18E H 0.2175 0.9753 0.8126 0.047 Uiso 1 1 calc R . .
H18F H 0.1587 0.9631 0.7577 0.047 Uiso 1 1 calc R . .
H18G H 0.2407 0.9205 0.7641 0.047 Uiso 1 1 calc R . .
C184 C 0.11949(6) 0.45253(8) 0.79723(4) 0.0278(3) Uani 1 1 d . A .
H18H H 0.0759 0.4316 0.7703 0.033 Uiso 1 1 calc R . .
H18I H 0.1013 0.4912 0.8241 0.033 Uiso 1 1 calc R . .
C91 C 0.15982(6) 0.36706(8) 0.82344(4) 0.0340(3) Uani 1 1 d R . .
C92A C 0.24349(6) 0.38949(8) 0.84911(4) 0.0367(19) Uani 0.349(9) 1 d PRDU A 1
H92A H 0.2646 0.4506 0.8463 0.044 Uiso 0.349(9) 1 calc PR A 1
C93A C 0.2846(5) 0.3150(7) 0.8760(3) 0.049(2) Uani 0.349(9) 1 d PDU A 1
H93A H 0.3357 0.3248 0.8911 0.059 Uiso 0.349(9) 1 calc PR A 1
C94A C 0.2528(7) 0.2261(8) 0.8814(3) 0.049(2) Uani 0.349(9) 1 d PDU A 1
H94A H 0.2816 0.1765 0.9008 0.059 Uiso 0.349(9) 1 calc PR A 1
C95A C 0.1796(6) 0.2112(7) 0.8584(3) 0.043(2) Uani 0.349(9) 1 d PDU A 1
H95A H 0.1570 0.1513 0.8619 0.052 Uiso 0.349(9) 1 calc PR A 1
C96A C 0.1390(5) 0.2843(7) 0.8301(4) 0.0354(19) Uani 0.349(9) 1 d PDU A 1
H96A H 0.0891 0.2695 0.8136 0.043 Uiso 0.349(9) 1 calc PR A 1
C92B C 0.2257(2) 0.3664(3) 0.85521(13) 0.0405(12) Uani 0.651(9) 1 d PDU A 2
H92B H 0.2531 0.4242 0.8604 0.049 Uiso 0.651(9) 1 calc PR A 2
C93B C 0.2572(4) 0.2847(5) 0.88168(16) 0.0538(14) Uani 0.651(9) 1 d PDU A 2
H93B H 0.3048 0.2875 0.9047 0.065 Uiso 0.651(9) 1 calc PR A 2
C94B C 0.2181(4) 0.1989(4) 0.8740(2) 0.0554(17) Uani 0.651(9) 1 d PDU A 2
H94B H 0.2384 0.1430 0.8923 0.066 Uiso 0.651(9) 1 calc PR A 2
C95B C 0.1502(3) 0.1962(3) 0.8397(3) 0.0521(13) Uani 0.651(9) 1 d PDU A 2
H95B H 0.1245 0.1372 0.8332 0.063 Uiso 0.651(9) 1 calc PR A 2
C96B C 0.1188(3) 0.2773(4) 0.8147(2) 0.0343(10) Uani 0.651(9) 1 d PDU A 2
H96B H 0.0709 0.2751 0.7921 0.041 Uiso 0.651(9) 1 calc PR A 2

loop_
_atom_site_aniso_label
_atom_site_aniso_U_11
_atom_site_aniso_U_22
_atom_site_aniso_U_33
_atom_site_aniso_U_23
_atom_site_aniso_U_13
_atom_site_aniso_U_12
O1 0.0230(4) 0.0175(4) 0.0217(4) -0.0017(3) 0.0086(3) -0.0008(3)
O2 0.0221(4) 0.0180(4) 0.0236(4) -0.0016(3) 0.0089(3) -0.0012(3)
N1 0.0181(5) 0.0221(5) 0.0154(5) -0.0008(4) 0.0042(4) -0.0002(4)
N2 0.0207(5) 0.0304(6) 0.0206(5) -0.0042(4) 0.0050(4) -0.0003(4)
N3 0.0187(5) 0.0222(5) 0.0202(5) -0.0029(4) 0.0054(4) 0.0001(4)
N4 0.0208(5) 0.0199(5) 0.0189(5) 0.0011(4) 0.0058(4) 0.0006(4)
N5 0.0188(5) 0.0173(5) 0.0184(5) 0.0007(4) 0.0041(4) -0.0005(4)
C1 0.0219(6) 0.0164(5) 0.0167(5) 0.0007(4) 0.0067(4) -0.0014(4)
C2 0.0219(6) 0.0161(5) 0.0192(5) 0.0005(4) 0.0043(5) 0.0000(4)
C3 0.0216(6) 0.0205(6) 0.0200(6) -0.0009(5) 0.0047(5) -0.0009(5)
C4 0.0207(6) 0.0192(6) 0.0194(5) -0.0010(5) 0.0039(4) -0.0018(5)
C5 0.0223(6) 0.0255(6) 0.0208(6) 0.0008(5) 0.0069(5) 0.0027(5)
C6 0.0326(7) 0.0310(7) 0.0184(6) 0.0004(5) 0.0088(5) 0.0036(6)
C7 0.0276(6) 0.0381(8) 0.0187(6) -0.0011(5) 0.0003(5) 0.0029(6)
C8 0.0216(6) 0.0364(7) 0.0223(6) -0.0020(5) 0.0023(5) 0.0000(5)
C9 0.0190(6) 0.0242(6) 0.0215(6) -0.0024(5) 0.0053(5) 0.0015(5)
C10 0.0179(6) 0.0313(7) 0.0237(6) -0.0067(5) 0.0038(5) -0.0020(5)
C11 0.0199(6) 0.0268(6) 0.0257(6) -0.0044(5) 0.0076(5) -0.0001(5)
C12 0.0209(6) 0.0193(6) 0.0224(6) -0.0012(5) 0.0061(5) 0.0025(5)
C13 0.0199(6) 0.0158(5) 0.0210(6) -0.0017(4) 0.0040(4) 0.0025(4)
C14 0.0255(6) 0.0213(6) 0.0211(6) -0.0011(5) 0.0077(5) -0.0008(5)
C15 0.0281(6) 0.0215(6) 0.0192(6) -0.0009(5) 0.0039(5) -0.0014(5)
C16 0.0209(6) 0.0165(6) 0.0197(6) -0.0025(4) 0.0042(4) 0.0013(4)
C17 0.0232(6) 0.0450(8) 0.0286(6) -0.0073(6) 0.0103(5) -0.0074(6)
C18 0.0356(7) 0.0230(6) 0.0256(6) -0.0053(5) 0.0158(5) -0.0058(5)
C19 0.0242(6) 0.0224(6) 0.0199(6) -0.0011(5) 0.0100(5) -0.0021(5)
C20 0.0219(6) 0.0347(7) 0.0241(6) 0.0000(5) 0.0020(5) -0.0010(5)
C21 0.0304(7) 0.0297(7) 0.0332(7) 0.0077(6) 0.0104(6) 0.0090(6)
C22 0.0379(7) 0.0200(6) 0.0328(7) -0.0017(5) 0.0192(6) 0.0000(5)
C23 0.0259(6) 0.0291(7) 0.0209(6) -0.0048(5) 0.0077(5) -0.0048(5)
C24 0.0243(6) 0.0251(6) 0.0176(5) 0.0019(5) 0.0057(5) 0.0033(5)
C25 0.0204(6) 0.0162(5) 0.0189(5) 0.0007(4) 0.0051(4) -0.0008(4)
C26 0.0209(6) 0.0187(6) 0.0242(6) -0.0007(5) 0.0083(5) -0.0011(5)
C27 0.0192(6) 0.0146(5) 0.0265(6) -0.0008(5) 0.0047(5) -0.0003(4)
C28 0.0192(5) 0.0139(5) 0.0214(6) -0.0004(4) 0.0018(4) -0.0009(4)
C29 0.0200(6) 0.0138(5) 0.0209(6) 0.0008(4) 0.0049(4) -0.0012(4)
C30 0.0226(6) 0.0165(6) 0.0222(6) 0.0003(5) 0.0009(5) 0.0004(5)
C31 0.0263(6) 0.0252(6) 0.0193(6) 0.0026(5) 0.0020(5) -0.0007(5)
C32 0.0212(6) 0.0186(6) 0.0183(5) -0.0003(4) 0.0042(4) -0.0010(5)
C33 0.0180(6) 0.0248(6) 0.0348(7) -0.0004(5) 0.0052(5) 0.0007(5)
C34 0.0259(6) 0.0205(6) 0.0281(6) -0.0052(5) 0.0114(5) -0.0033(5)
C35 0.0266(6) 0.0153(6) 0.0302(7) -0.0015(5) 0.0121(5) 0.0000(5)
C36 0.0280(7) 0.0218(6) 0.0411(8) -0.0033(6) 0.0073(6) -0.0005(5)
C37 0.0273(7) 0.0272(8) 0.0746(12) -0.0076(8) 0.0123(7) -0.0042(6)
C38 0.0481(9) 0.0228(7) 0.0766(12) -0.0015(8) 0.0437(9) -0.0028(7)
C39 0.0594(11) 0.0334(8) 0.0475(9) 0.0076(7) 0.0345(8) 0.0052(7)
C40 0.0396(8) 0.0292(7) 0.0346(7) 0.0039(6) 0.0160(6) 0.0054(6)
O51 0.0244(4) 0.0205(4) 0.0175(4) 0.0002(3) 0.0089(3) -0.0020(3)
O52 0.0407(5) 0.0216(5) 0.0188(4) -0.0016(3) 0.0042(4) 0.0017(4)
N51 0.0250(5) 0.0221(5) 0.0154(5) 0.0001(4) 0.0072(4) -0.0006(4)
N52 0.0260(5) 0.0181(5) 0.0183(5) 0.0009(4) 0.0080(4) 0.0001(4)
N53 0.0238(5) 0.0194(5) 0.0182(5) 0.0008(4) 0.0070(4) -0.0011(4)
N54 0.0257(5) 0.0184(5) 0.0225(5) -0.0002(4) 0.0069(4) -0.0003(4)
N55 0.0301(5) 0.0183(5) 0.0203(5) -0.0013(4) 0.0054(4) -0.0006(4)
C51 0.0279(6) 0.0144(6) 0.0200(6) -0.0007(4) 0.0097(5) -0.0012(5)
C52 0.0265(6) 0.0127(5) 0.0205(6) -0.0006(4) 0.0083(5) -0.0015(5)
C53 0.0277(6) 0.0145(5) 0.0187(6) -0.0004(4) 0.0099(5) -0.0024(5)
C54 0.0272(6) 0.0138(5) 0.0172(5) 0.0004(4) 0.0066(5) -0.0009(4)
C55 0.0280(6) 0.0168(6) 0.0232(6) -0.0011(5) 0.0119(5) -0.0019(5)
C57 0.0377(7) 0.0204(6) 0.0173(6) -0.0002(5) 0.0075(5) -0.0032(5)
C58 0.0282(6) 0.0198(6) 0.0193(6) 0.0009(5) 0.0065(5) -0.0017(5)
C59 0.0247(6) 0.0195(6) 0.0175(5) -0.0007(4) 0.0071(4) -0.0020(5)
C60 0.0333(7) 0.0234(6) 0.0229(6) 0.0035(5) 0.0107(5) 0.0058(5)
C61 0.0342(7) 0.0263(7) 0.0249(6) -0.0019(5) 0.0144(5) 0.0047(6)
C62 0.0334(7) 0.0232(6) 0.0211(6) -0.0019(5) 0.0129(5) -0.0022(5)
C63 0.0239(6) 0.0201(6) 0.0186(5) -0.0015(5) 0.0065(4) -0.0029(5)
C64 0.0465(8) 0.0261(7) 0.0249(6) 0.0003(5) 0.0210(6) 0.0012(6)
C65 0.0438(8) 0.0247(6) 0.0175(6) -0.0002(5) 0.0109(5) -0.0053(6)
C66 0.0279(6) 0.0208(6) 0.0174(5) 0.0016(5) 0.0058(5) -0.0035(5)
C67 0.0560(10) 0.0405(9) 0.0384(8) 0.0071(7) 0.0283(8) 0.0206(8)
C68 0.0445(8) 0.0272(7) 0.0323(7) -0.0063(6) 0.0257(6) -0.0072(6)
C69 0.0274(6) 0.0243(6) 0.0222(6) -0.0019(5) 0.0147(5) -0.0008(5)
C70 0.0266(6) 0.0292(7) 0.0241(6) 0.0026(5) 0.0085(5) 0.0070(5)
C71 0.0230(6) 0.0359(7) 0.0257(6) -0.0075(6) 0.0069(5) 0.0000(5)
C72 0.0346(7) 0.0239(7) 0.0315(7) -0.0046(5) 0.0194(6) -0.0015(5)
C73 0.0406(8) 0.0278(7) 0.0218(6) 0.0053(5) 0.0146(6) 0.0101(6)
C74 0.0296(7) 0.0339(7) 0.0166(5) -0.0022(5) 0.0070(5) 0.0029(6)
C75 0.0286(6) 0.0153(6) 0.0243(6) 0.0003(5) 0.0059(5) 0.0001(5)
C76 0.0275(6) 0.0179(6) 0.0321(7) 0.0009(5) 0.0046(5) 0.0009(5)
C77 0.0315(7) 0.0153(6) 0.0352(7) 0.0013(5) -0.0012(6) 0.0012(5)
C78 0.0402(8) 0.0148(6) 0.0250(6) -0.0007(5) 0.0001(5) 0.0008(5)
C79 0.0355(7) 0.0148(6) 0.0222(6) -0.0007(5) 0.0047(5) -0.0016(5)
C80 0.0504(9) 0.0224(7) 0.0243(7) -0.0006(5) -0.0039(6) 0.0035(6)
C81 0.0578(9) 0.0194(6) 0.0193(6) 0.0006(5) 0.0056(6) 0.0032(6)
C82 0.0424(7) 0.0187(6) 0.0192(6) -0.0015(5) 0.0065(5) -0.0020(6)
C83 0.0338(8) 0.0283(7) 0.0439(8) 0.0059(6) -0.0070(6) -0.0004(6)
C84 0.0455(8) 0.0291(7) 0.0186(6) -0.0010(5) 0.0020(6) 0.0037(6)
C85 0.0357(7) 0.0261(7) 0.0167(5) 0.0017(5) 0.0040(5) -0.0021(6)
C86 0.0359(8) 0.0413(9) 0.0392(8) -0.0077(7) 0.0128(6) -0.0121(7)
C87 0.0313(8) 0.0566(11) 0.0461(9) -0.0068(8) 0.0157(7) -0.0016(7)
C88 0.0441(8) 0.0324(8) 0.0268(7) 0.0020(6) 0.0130(6) 0.0084(6)
C89 0.0403(8) 0.0281(7) 0.0299(7) -0.0020(6) 0.0046(6) -0.0023(6)
C90 0.0282(7) 0.0317(7) 0.0293(7) 0.0000(6) 0.0038(5) -0.0010(6)
C56 0.0378(7) 0.0193(6) 0.0217(6) -0.0014(5) 0.0167(5) -0.0019(5)
O101 0.0238(4) 0.0208(4) 0.0240(4) -0.0020(3) -0.0018(3) 0.0037(3)
O102 0.0320(5) 0.0223(5) 0.0225(4) -0.0016(3) 0.0109(4) -0.0018(4)
N101 0.0195(5) 0.0223(5) 0.0148(5) -0.0003(4) 0.0037(4) -0.0010(4)
N102 0.0209(5) 0.0245(5) 0.0201(5) 0.0008(4) 0.0045(4) 0.0008(4)
N103 0.0202(5) 0.0205(5) 0.0212(5) 0.0012(4) 0.0051(4) 0.0003(4)
N104 0.0233(5) 0.0204(5) 0.0190(5) -0.0017(4) 0.0060(4) -0.0002(4)
N105 0.0223(5) 0.0215(5) 0.0179(5) -0.0007(4) 0.0033(4) -0.0006(4)
C101 0.0232(6) 0.0158(5) 0.0170(5) -0.0007(4) 0.0067(4) 0.0006(4)
C102 0.0254(6) 0.0150(5) 0.0181(5) -0.0010(4) 0.0054(5) -0.0012(5)
C103 0.0242(6) 0.0178(6) 0.0194(6) -0.0007(5) 0.0056(5) -0.0009(5)
C104 0.0225(6) 0.0185(6) 0.0183(5) -0.0009(4) 0.0028(4) 0.0012(5)
C105 0.0277(6) 0.0209(6) 0.0210(6) -0.0012(5) 0.0083(5) -0.0028(5)
C106 0.0381(7) 0.0233(6) 0.0175(6) -0.0002(5) 0.0108(5) -0.0040(5)
C107 0.0357(7) 0.0267(7) 0.0169(6) 0.0007(5) 0.0029(5) -0.0024(6)
C108 0.0247(6) 0.0301(7) 0.0210(6) 0.0006(5) 0.0019(5) -0.0008(5)
C109 0.0208(6) 0.0191(6) 0.0209(6) -0.0010(5) 0.0045(4) -0.0003(5)
C110 0.0198(6) 0.0223(6) 0.0220(6) -0.0003(5) 0.0015(5) 0.0010(5)
C111 0.0215(6) 0.0204(6) 0.0271(6) -0.0006(5) 0.0070(5) -0.0002(5)
C112 0.0244(6) 0.0156(5) 0.0242(6) -0.0007(5) 0.0078(5) -0.0006(5)
C113 0.0215(6) 0.0158(5) 0.0204(6) -0.0009(4) 0.0035(5) -0.0003(4)
C114 0.0264(6) 0.0247(6) 0.0259(6) 0.0042(5) 0.0089(5) 0.0005(5)
C115 0.0306(7) 0.0241(6) 0.0203(6) 0.0022(5) 0.0059(5) 0.0021(5)
C116 0.0238(6) 0.0180(6) 0.0213(6) -0.0001(5) 0.0035(5) -0.0013(5)
C117 0.0220(6) 0.0419(8) 0.0373(8) 0.0070(6) 0.0095(6) 0.0012(6)
C118 0.0229(6) 0.0256(7) 0.0257(6) -0.0017(5) -0.0011(5) 0.0022(5)
C119 0.0204(6) 0.0252(6) 0.0195(6) 0.0001(5) 0.0066(5) 0.0021(5)
C120 0.0242(6) 0.0259(6) 0.0211(6) 0.0000(5) 0.0026(5) 0.0037(5)
C121 0.0324(7) 0.0277(7) 0.0278(7) -0.0024(5) 0.0001(5) 0.0006(6)
C122 0.0441(8) 0.0234(7) 0.0297(7) -0.0005(5) 0.0050(6) 0.0049(6)
C123 0.0388(8) 0.0310(7) 0.0239(6) 0.0054(6) 0.0011(6) 0.0114(6)
C124 0.0257(6) 0.0323(7) 0.0196(6) -0.0016(5) 0.0008(5) 0.0051(5)
C125 0.0222(6) 0.0178(6) 0.0214(6) -0.0016(5) 0.0041(5) -0.0006(5)
C126 0.0219(6) 0.0221(6) 0.0292(6) -0.0049(5) 0.0061(5) 0.0001(5)
C127 0.0236(6) 0.0165(6) 0.0335(7) -0.0042(5) -0.0024(5) 0.0024(5)
C128 0.0296(6) 0.0170(6) 0.0251(6) -0.0030(5) -0.0031(5) 0.0016(5)
C129 0.0280(6) 0.0173(6) 0.0201(6) -0.0009(5) 0.0032(5) -0.0010(5)
C130 0.0457(8) 0.0221(7) 0.0230(6) -0.0014(5) -0.0083(6) 0.0025(6)
C131 0.0538(9) 0.0302(7) 0.0197(6) 0.0015(5) 0.0045(6) 0.0055(7)
C132 0.0382(7) 0.0207(6) 0.0177(6) -0.0011(5) 0.0057(5) -0.0022(5)
C133 0.0257(7) 0.0274(7) 0.0472(8) -0.0097(6) -0.0051(6) 0.0023(6)
C134 0.0335(7) 0.0285(7) 0.0212(6) -0.0045(5) 0.0092(5) -0.0026(6)
C135 0.0324(7) 0.0196(6) 0.0229(6) -0.0008(5) 0.0077(5) 0.0021(5)
C136 0.0420(8) 0.0284(7) 0.0219(6) 0.0003(5) 0.0058(6) -0.0015(6)
C137 0.0402(8) 0.0298(8) 0.0360(8) -0.0076(6) -0.0047(6) 0.0030(6)
C138 0.0310(7) 0.0260(7) 0.0574(10) -0.0106(7) 0.0100(7) 0.0006(6)
C139 0.0391(8) 0.0305(8) 0.0472(9) -0.0029(7) 0.0236(7) 0.0011(6)
C140 0.0376(7) 0.0266(7) 0.0265(6) 0.0007(5) 0.0117(6) 0.0050(6)
O151 0.0295(5) 0.0246(5) 0.0220(4) 0.0009(4) 0.0025(4) -0.0042(4)
O152 0.0307(5) 0.0263(5) 0.0391(5) -0.0072(4) 0.0197(4) -0.0046(4)
N151 0.0239(5) 0.0230(5) 0.0168(5) 0.0000(4) 0.0058(4) 0.0001(4)
N152 0.0251(5) 0.0225(5) 0.0230(5) -0.0006(4) 0.0076(4) -0.0014(4)
N153 0.0254(5) 0.0208(5) 0.0213(5) 0.0007(4) 0.0048(4) 0.0004(4)
N154 0.0243(5) 0.0229(5) 0.0194(5) -0.0024(4) 0.0058(4) -0.0001(4)
N155 0.0266(5) 0.0256(6) 0.0221(5) -0.0036(4) 0.0097(4) -0.0031(4)
C151 0.0257(6) 0.0163(6) 0.0186(6) -0.0011(4) 0.0044(5) 0.0013(5)
C152 0.0289(6) 0.0171(6) 0.0204(6) -0.0005(5) 0.0083(5) 0.0009(5)
C153 0.0292(6) 0.0166(6) 0.0210(6) -0.0008(5) 0.0079(5) -0.0011(5)
C154 0.0257(6) 0.0168(6) 0.0211(6) 0.0000(5) 0.0084(5) 0.0005(5)
C155 0.0319(7) 0.0258(7) 0.0207(6) -0.0006(5) 0.0042(5) 0.0001(5)
C156 0.0398(8) 0.0298(7) 0.0176(6) -0.0016(5) 0.0049(5) -0.0013(6)
C157 0.0453(8) 0.0298(7) 0.0217(6) -0.0018(5) 0.0172(6) -0.0039(6)
C158 0.0322(7) 0.0230(6) 0.0257(6) -0.0025(5) 0.0134(5) -0.0036(5)
C159 0.0264(6) 0.0183(6) 0.0238(6) 0.0001(5) 0.0057(5) 0.0000(5)
C160 0.0245(6) 0.0203(6) 0.0294(6) -0.0009(5) 0.0075(5) 0.0000(5)
C161 0.0260(6) 0.0171(6) 0.0339(7) 0.0005(5) 0.0019(5) -0.0007(5)
C162 0.0312(7) 0.0167(6) 0.0259(6) 0.0004(5) 0.0001(5) -0.0017(5)
C163 0.0299(6) 0.0172(6) 0.0232(6) 0.0006(5) 0.0048(5) 0.0004(5)
C164 0.0397(8) 0.0225(6) 0.0264(7) -0.0001(5) -0.0022(6) -0.0057(6)
C165 0.0492(9) 0.0229(7) 0.0207(6) -0.0010(5) 0.0046(6) -0.0070(6)
C166 0.0364(7) 0.0214(6) 0.0212(6) -0.0005(5) 0.0069(5) -0.0001(5)
C167 0.0262(7) 0.0289(7) 0.0418(8) -0.0032(6) -0.0002(6) -0.0023(6)
C168 0.0261(6) 0.0347(7) 0.0239(6) -0.0001(6) 0.0023(5) -0.0036(6)
C169 0.0208(6) 0.0368(8) 0.0258(6) -0.0015(6) 0.0028(5) -0.0050(6)
C170 0.0248(6) 0.0420(8) 0.0274(7) -0.0002(6) 0.0040(5) 0.0003(6)
C171 0.0280(7) 0.0561(10) 0.0305(7) 0.0028(7) 0.0086(6) -0.0074(7)
C172 0.0489(10) 0.0457(10) 0.0445(9) -0.0016(8) 0.0156(8) -0.0223(8)
C173 0.0690(12) 0.0392(9) 0.0589(11) -0.0121(8) 0.0320(10) -0.0198(9)
C174 0.0474(9) 0.0412(9) 0.0436(9) -0.0085(7) 0.0229(7) -0.0110(7)
C175 0.0158(5) 0.0264(6) 0.0209(6) -0.0021(5) 0.0046(4) 0.0004(5)
C176 0.0212(6) 0.0230(6) 0.0235(6) -0.0022(5) 0.0034(5) -0.0016(5)
C177 0.0168(5) 0.0271(7) 0.0252(6) 0.0016(5) 0.0031(5) -0.0007(5)
C178 0.0179(6) 0.0298(7) 0.0221(6) 0.0014(5) 0.0061(5) 0.0015(5)
C179 0.0208(6) 0.0277(7) 0.0248(6) -0.0037(5) 0.0082(5) -0.0005(5)
C180 0.0302(7) 0.0344(7) 0.0246(6) 0.0001(5) 0.0127(5) 0.0012(6)
C181 0.0900(14) 0.0367(9) 0.0440(9) -0.0068(7) 0.0450(10) -0.0075(9)
C182 0.0424(8) 0.0295(7) 0.0269(7) -0.0060(6) 0.0159(6) -0.0035(6)
C183 0.0326(7) 0.0317(7) 0.0295(7) 0.0050(6) 0.0058(5) -0.0063(6)
C184 0.0269(6) 0.0329(7) 0.0255(6) -0.0061(5) 0.0096(5) -0.0076(6)
C91 0.0475(9) 0.0386(9) 0.0191(6) -0.0065(6) 0.0146(6) 0.0022(7)
C92A 0.032(3) 0.044(4) 0.029(3) -0.013(2) -0.005(2) -0.009(2)
C93A 0.047(4) 0.082(6) 0.019(3) -0.004(3) 0.005(3) 0.009(4)
C94A 0.064(6) 0.065(7) 0.023(3) 0.009(4) 0.020(4) 0.021(5)
C95A 0.060(6) 0.049(4) 0.025(4) 0.015(3) 0.020(4) 0.009(4)
C96A 0.033(4) 0.044(4) 0.033(4) -0.008(3) 0.014(3) -0.009(3)
C92B 0.0483(19) 0.0388(18) 0.0310(14) -0.0144(12) 0.0003(13) -0.0029(17)
C93B 0.066(3) 0.073(4) 0.0208(15) -0.003(2) 0.0061(18) 0.023(3)
C94B 0.090(5) 0.053(3) 0.033(3) 0.015(2) 0.037(3) 0.024(3)
C95B 0.071(3) 0.0389(19) 0.062(3) 0.0036(19) 0.050(3) 0.0039(19)
C96B 0.037(3) 0.0327(16) 0.040(3) -0.0045(17) 0.0236(18) -0.0078(15)

loop_
_atom_type_symbol
_atom_type_description
_atom_type_scat_dispersion_real
_atom_type_scat_dispersion_imag
_atom_type_scat_source
C C 0.0181 0.0091 'International Tables Vol C Tables 4.2.6.8 and 6.1.1.4'
H H 0.0000 0.0000 'International Tables Vol C Tables 4.2.6.8 and 6.1.1.4'
N N 0.0311 0.0180 'International Tables Vol C Tables 4.2.6.8 and 6.1.1.4'
O O 0.0492 0.0322 'International Tables Vol C Tables 4.2.6.8 and 6.1.1.4'

loop_
_geom_angle_atom_site_label_1
_geom_angle_atom_site_label_2
_geom_angle_atom_site_label_3
_geom_angle
C18 O1 C16 112.01(9)
C32 O2 C34 116.27(9)
C4 N1 C1 111.94(10)
C4 N1 H1 123.9(11)
C1 N1 H1 124.1(11)
C4 N2 C9 122.84(11)
C13 N3 C9 115.13(10)
C1 N4 C25 122.99(10)
C29 N5 C25 114.95(10)
N4 C1 N1 131.33(11)
N4 C1 C2 122.73(11)
N1 C1 C2 105.92(10)
C5 C2 C3 121.95(11)
C5 C2 C1 129.84(11)
C3 C2 C1 108.21(10)
C2 C3 C8 120.56(11)
C2 C3 C4 108.04(10)
C8 C3 C4 131.39(12)
N2 C4 N1 130.39(11)
N2 C4 C3 123.75(11)
N1 C4 C3 105.81(10)
C2 C5 C6 117.64(11)
C2 C5 H5 121.2
C6 C5 H5 121.2
C5 C6 C7 120.65(12)
C5 C6 H6 119.7
C7 C6 H6 119.7
C8 C7 C6 121.59(12)
C8 C7 H7 119.2
C6 C7 H7 119.2
C7 C8 C3 117.59(12)
C7 C8 H8 121.2
C3 C8 H8 121.2
N3 C9 C10 122.96(11)
N3 C9 N2 121.13(11)
C10 C9 N2 115.88(11)
C11 C10 C9 120.99(11)
C11 C10 H10E 119.5
C9 C10 H10E 119.5
C10 C11 C12 115.97(11)
C10 C11 C17 123.14(11)
C12 C11 C17 120.89(11)
C13 C12 C11 119.29(11)
C13 C12 C14 111.65(11)
C11 C12 C14 129.03(12)
N3 C13 C12 125.53(11)
N3 C13 C16 124.16(11)
C12 C13 C16 110.30(10)
C12 C14 C15 102.94(10)
C12 C14 H14A 111.2
C15 C14 H14A 111.2
C12 C14 H14B 111.2
C15 C14 H14B 111.2
H14A C14 H14B 109.1
C16 C15 C14 107.08(10)
C16 C15 H15E 110.3
C14 C15 H15E 110.3
C16 C15 H15F 110.3
C14 C15 H15F 110.3
H15E C15 H15F 108.6
O1 C16 C13 111.43(10)
O1 C16 C15 108.30(10)
C13 C16 C15 102.54(10)
O1 C16 H16I 111.4
C13 C16 H16I 111.4
C15 C16 H16I 111.4
C11 C17 H17F 109.5
C11 C17 H17G 109.5
H17F C17 H17G 109.5
C11 C17 H17H 109.5
H17F C17 H17H 109.5
H17G C17 H17H 109.5
O1 C18 C19 108.98(10)
O1 C18 H18J 109.9
C19 C18 H18J 109.9
O1 C18 H18K 109.9
C19 C18 H18K 109.9
H18J C18 H18K 108.3
C20 C19 C24 118.68(12)
C20 C19 C18 120.74(12)
C24 C19 C18 120.54(12)
C19 C20 C21 120.77(13)
C19 C20 H20 119.6
C21 C20 H20 119.6
C22 C21 C20 120.06(13)
C22 C21 H21 120.0
C20 C21 H21 120.0
C21 C22 C23 119.78(13)
C21 C22 H22 120.1
C23 C22 H22 120.1
C24 C23 C22 120.02(12)
C24 C23 H23 120.0
C22 C23 H23 120.0
C23 C24 C19 120.68(12)
C23 C24 H24 119.7
C19 C24 H24 119.7
N5 C25 C26 123.23(11)
N5 C25 N4 121.74(10)
C26 C25 N4 115.04(10)
C27 C26 C25 120.72(11)
C27 C26 H26 119.6
C25 C26 H26 119.6
C26 C27 C28 116.26(11)
C26 C27 C33 121.42(11)
C28 C27 C33 122.31(11)
C27 C28 C29 119.02(11)
C27 C28 C30 129.74(11)
C29 C28 C30 111.19(10)
N5 C29 C28 125.71(11)
N5 C29 C32 123.91(10)
C28 C29 C32 110.20(10)
C28 C30 C31 103.75(10)
C28 C30 H30A 111.0
C31 C30 H30A 111.0
C28 C30 H30B 111.0
C31 C30 H30B 111.0
H30A C30 H30B 109.0
C30 C31 C32 106.09(10)
C30 C31 H31A 110.5
C32 C31 H31A 110.5
C30 C31 H31B 110.5
C32 C31 H31B 110.5
H31A C31 H31B 108.7
O2 C32 C29 117.57(9)
O2 C32 C31 114.84(10)
C29 C32 C31 103.32(9)
O2 C32 H32 106.8
C29 C32 H32 106.8
C31 C32 H32 106.8
C27 C33 H33A 109.5
C27 C33 H33B 109.5
H33A C33 H33B 109.5
C27 C33 H33C 109.5
H33A C33 H33C 109.5
H33B C33 H33C 109.5
O2 C34 C35 106.85(10)
O2 C34 H34A 110.4
C35 C34 H34A 110.4
O2 C34 H34B 110.4
C35 C34 H34B 110.4
H34A C34 H34B 108.6
C36 C35 C40 119.14(13)
C36 C35 C34 122.04(12)
C40 C35 C34 118.80(12)
C35 C36 C37 119.56(15)
C35 C36 H36 120.2
C37 C36 H36 120.2
C38 C37 C36 120.39(16)
C38 C37 H37 119.8
C36 C37 H37 119.8
C39 C38 C37 119.78(14)
C39 C38 H38 120.1
C37 C38 H38 120.1
C38 C39 C40 120.24(16)
C38 C39 H39 119.9
C40 C39 H39 119.9
C39 C40 C35 120.88(15)
C39 C40 H40 119.6
C35 C40 H40 119.6
C68 O51 C66 110.84(9)
C84 O52 C82 113.35(10)
C54 N51 C51 112.74(10)
C54 N51 H51 125.6(11)
C51 N51 H51 121.6(11)
C54 N52 C59 119.73(10)
C63 N53 C59 115.67(11)
C51 N54 C75 121.42(11)
C79 N55 C75 116.20(12)
N54 C51 N51 129.47(11)
N54 C51 C52 124.99(11)
N51 C51 C52 105.54(10)
C55 C52 C53 120.88(11)
C55 C52 C51 131.17(12)
C53 C52 C51 107.95(10)
C58 C53 C52 121.66(11)
C58 C53 C54 130.44(12)
C52 C53 C54 107.87(10)
N52 C54 N51 129.82(11)
N52 C54 C53 124.33(11)
N51 C54 C53 105.83(10)
C52 C55 C56 117.70(12)
C52 C55 H55 121.1
C56 C55 H55 121.1
C58 C57 C56 121.14(12)
C58 C57 H57 119.4
C56 C57 H57 119.4
C53 C58 C57 117.42(12)
C53 C58 H58 121.3
C57 C58 H58 121.3
N53 C59 C60 123.04(11)
N53 C59 N52 118.92(11)
C60 C59 N52 117.77(11)
C61 C60 C59 120.58(12)
C61 C60 H60 119.7
C59 C60 H60 119.7
C62 C61 C60 116.33(12)
C62 C61 C67 121.79(12)
C60 C61 C67 121.88(13)
C63 C62 C61 119.19(11)
C63 C62 C64 110.84(12)
C61 C62 C64 129.96(12)
N53 C63 C62 125.17(12)
N53 C63 C66 124.28(11)
C62 C63 C66 110.50(11)
C62 C64 C65 102.53(11)
C62 C64 H64A 111.3
C65 C64 H64A 111.3
C62 C64 H64B 111.3
C65 C64 H64B 111.3
H64A C64 H64B 109.2
C66 C65 C64 106.00(10)
C66 C65 H65A 110.5
C64 C65 H65A 110.5
C66 C65 H65B 110.5
C64 C65 H65B 110.5
H65A C65 H65B 108.7
O51 C66 C63 111.55(10)
O51 C66 C65 108.23(10)
C63 C66 C65 101.88(10)
O51 C66 H66 111.6
C63 C66 H66 111.6
C65 C66 H66 111.6
C61 C67 H67A 109.5
C61 C67 H67B 109.5
H67A C67 H67B 109.5
C61 C67 H67C 109.5
H67A C67 H67C 109.5
H67B C67 H67C 109.5
O51 C68 C69 110.87(11)
O51 C68 H68A 109.5
C69 C68 H68A 109.5
O51 C68 H68B 109.5
C69 C68 H68B 109.5
H68A C68 H68B 108.1
C74 C69 C70 118.94(13)
C74 C69 C68 121.27(13)
C70 C69 C68 119.71(13)
C69 C70 C71 120.57(13)
C69 C70 H70 119.7
C71 C70 H70 119.7
C72 C71 C70 119.77(13)
C72 C71 H71 120.1
C70 C71 H71 120.1
C71 C72 C73 120.05(13)
C71 C72 H72 120.0
C73 C72 H72 120.0
C74 C73 C72 119.99(13)
C74 C73 H73 120.0
C72 C73 H73 120.0
C73 C74 C69 120.67(12)
C73 C74 H74 119.7
C69 C74 H74 119.7
N55 C75 C76 122.07(12)
N55 C75 N54 121.67(11)
C76 C75 N54 116.25(12)
C77 C76 C75 120.89(13)
C77 C76 H76 119.6
C75 C76 H76 119.6
C76 C77 C78 116.76(13)
C76 C77 C83 121.65(14)
C78 C77 C83 121.55(13)
C79 C78 C77 118.67(12)
C79 C78 C80 110.68(13)
C77 C78 C80 130.65(13)
N55 C79 C78 125.38(13)
N55 C79 C82 123.88(12)
C78 C79 C82 110.74(11)
C78 C80 C81 103.17(12)
C78 C80 H80A 111.1
C81 C80 H80A 111.1
C78 C80 H80B 111.1
C81 C80 H80B 111.1
H80A C80 H80B 109.1
C82 C81 C80 106.34(11)
C82 C81 H81A 110.5
C80 C81 H81A 110.5
C82 C81 H81B 110.5
C80 C81 H81B 110.5
H81A C81 H81B 108.7
O52 C82 C79 112.59(11)
O52 C82 C81 107.10(10)
C79 C82 C81 102.68(12)
O52 C82 H82 111.4
C79 C82 H82 111.4
C81 C82 H82 111.4
C77 C83 H83A 109.5
C77 C83 H83B 109.5
H83A C83 H83B 109.5
C77 C83 H83C 109.5
H83A C83 H83C 109.5
H83B C83 H83C 109.5
O52 C84 C85 108.45(10)
O52 C84 H84A 110.0
C85 C84 H84A 110.0
O52 C84 H84B 110.0
C85 C84 H84B 110.0
H84A C84 H84B 108.4
C86 C85 C90 118.37(14)
C86 C85 C84 120.67(13)
C90 C85 C84 120.95(13)
C85 C86 C87 121.00(14)
C85 C86 H86 119.5
C87 C86 H86 119.5
C88 C87 C86 120.05(15)
C88 C87 H87 120.0
C86 C87 H87 120.0
C87 C88 C89 119.67(14)
C87 C88 H88 120.2
C89 C88 H88 120.2
C88 C89 C90 119.95(14)
C88 C89 H89 120.0
C90 C89 H89 120.0
C89 C90 C85 120.93(14)
C89 C90 H90 119.5
C85 C90 H90 119.5
C57 C56 C55 121.19(11)
C57 C56 H56 119.4
C55 C56 H56 119.4
C118 O101 C116 112.54(9)
C134 O102 C132 113.01(10)
C101 N101 C104 112.32(10)
C101 N101 H10 125.1(11)
C104 N101 H10 122.5(11)
C104 N102 C109 121.66(11)
C113 N103 C109 115.82(11)
C101 N104 C125 122.71(10)
C129 N105 C125 115.46(11)
N104 C101 N101 130.51(11)
N104 C101 C102 123.58(11)
N101 C101 C102 105.92(10)
C105 C102 C103 121.50(11)
C105 C102 C101 130.59(11)
C103 C102 C101 107.91(10)
C108 C103 C102 120.97(11)
C108 C103 C104 130.91(12)
C102 C103 C104 108.03(10)
N102 C104 N101 130.28(11)
N102 C104 C103 124.03(11)
N101 C104 C103 105.68(10)
C102 C105 C106 117.52(12)
C102 C105 H10A 121.2
C106 C105 H10A 121.2
C107 C106 C105 121.10(12)
C107 C106 H10B 119.4
C105 C106 H10B 119.4
C108 C107 C106 121.30(12)
C108 C107 H10C 119.4
C106 C107 H10C 119.4
C103 C108 C107 117.59(12)
C103 C108 H10D 121.2
C107 C108 H10D 121.2
N103 C109 N102 120.49(11)
N103 C109 C110 122.51(11)
N102 C109 C110 116.84(11)
C111 C110 C109 120.55(11)
C111 C110 H11 119.7
C109 C110 H11 119.7
C110 C111 C112 116.61(11)
C110 C111 C117 122.08(12)
C112 C111 C117 121.31(12)
C113 C112 C111 118.65(11)
C113 C112 C114 111.01(11)
C111 C112 C114 130.34(12)
N103 C113 C112 125.83(11)
N103 C113 C116 123.22(11)
C112 C113 C116 110.86(11)
C112 C114 C115 103.02(10)
C112 C114 H11A 111.2
C115 C114 H11A 111.2
C112 C114 H11B 111.2
C115 C114 H11B 111.2
H11A C114 H11B 109.1
C116 C115 C114 106.20(10)
C116 C115 H11C 110.5
C114 C115 H11C 110.5
C116 C115 H11D 110.5
C114 C115 H11D 110.5
H11C C115 H11D 108.7
O101 C116 C113 105.82(10)
O101 C116 C115 112.27(10)
C113 C116 C115 102.61(10)
O101 C116 H11E 111.9
C113 C116 H11E 111.9
C115 C116 H11E 111.9
C111 C117 H11F 109.5
C111 C117 H11G 109.5
H11F C117 H11G 109.5
C111 C117 H11H 109.5
H11F C117 H11H 109.5
H11G C117 H11H 109.5
O101 C118 C119 109.81(10)
O101 C118 H11I 109.7
C119 C118 H11I 109.7
O101 C118 H11J 109.7
C119 C118 H11J 109.7
H11I C118 H11J 108.2
C120 C119 C124 119.12(12)
C120 C119 C118 121.36(11)
C124 C119 C118 119.52(12)
C119 C120 C121 120.34(12)
C119 C120 H12 119.8
C121 C120 H12 119.8
C122 C121 C120 120.17(13)
C122 C121 H12A 119.9
C120 C121 H12A 119.9
C123 C122 C121 119.78(13)
C123 C122 H12B 120.1
C121 C122 H12B 120.1
C122 C123 C124 119.96(13)
C122 C123 H12C 120.0
C124 C123 H12C 120.0
C123 C124 C119 120.63(13)
C123 C124 H12D 119.7
C119 C124 H12D 119.7
N105 C125 C126 122.57(11)
N105 C125 N104 121.82(11)
C126 C125 N104 115.53(11)
C127 C126 C125 121.14(12)
C127 C126 H12E 119.4
C125 C126 H12E 119.4
C128 C127 C126 116.03(12)
C128 C127 C133 121.92(13)
C126 C127 C133 122.03(13)
C129 C128 C127 119.34(12)
C129 C128 C130 111.03(13)
C127 C128 C130 129.62(13)
N105 C129 C128 125.40(12)
N105 C129 C132 123.72(11)
C128 C129 C132 110.81(11)
C128 C130 C131 103.36(11)
C128 C130 H13A 111.1
C131 C130 H13A 111.1
C128 C130 H13B 111.1
C131 C130 H13B 111.1
H13A C130 H13B 109.1
C130 C131 C132 106.73(11)
C130 C131 H13C 110.4
C132 C131 H13C 110.4
C130 C131 H13D 110.4
C132 C131 H13D 110.4
H13C C131 H13D 108.6
O102 C132 C129 105.97(10)
O102 C132 C131 112.70(11)
C129 C132 C131 101.97(11)
O102 C132 H13 111.9
C129 C132 H13 111.9
C131 C132 H13 111.9
C127 C133 H13E 109.5
C127 C133 H13F 109.5
H13E C133 H13F 109.5
C127 C133 H13G 109.5
H13E C133 H13G 109.5
H13F C133 H13G 109.5
O102 C134 C135 113.98(11)
O102 C134 H13H 108.8
C135 C134 H13H 108.8
O102 C134 H13I 108.8
C135 C134 H13I 108.8
H13H C134 H13I 107.7
C140 C135 C136 118.86(13)
C140 C135 C134 120.07(12)
C136 C135 C134 120.99(12)
C137 C136 C135 120.37(14)
C137 C136 H13J 119.8
C135 C136 H13J 119.8
C136 C137 C138 120.10(14)
C136 C137 H13K 120.0
C138 C137 H13K 120.0
C139 C138 C137 119.90(15)
C139 C138 H13L 120.1
C137 C138 H13L 120.1
C138 C139 C140 120.19(14)
C138 C139 H13M 119.9
C140 C139 H13M 119.9
C139 C140 C135 120.55(14)
C139 C140 H14 119.7
C135 C140 H14 119.7
C168 O151 C166 114.08(10)
C184 O152 C182 112.47(10)
C151 N151 C154 112.37(10)
C151 N151 H15 126.6(11)
C154 N151 H15 121.1(11)
C154 N152 C159 121.88(11)
C163 N153 C159 115.72(11)
C151 N154 C175 120.07(10)
C175 N155 C179 115.02(11)
N154 C151 N151 129.59(11)
N154 C151 C152 124.41(11)
N151 C151 C152 105.81(10)
C155 C152 C153 122.21(12)
C155 C152 C151 129.76(12)
C153 C152 C151 108.01(11)
C158 C153 C152 120.73(12)
C158 C153 C154 131.23(12)
C152 C153 C154 108.04(11)
N152 C154 N151 129.97(12)
N152 C154 C153 124.44(11)
N151 C154 C153 105.58(10)
C156 C155 C152 116.98(13)
C156 C155 H15A 121.5
C152 C155 H15A 121.5
C155 C156 C157 121.07(12)
C155 C156 H15B 119.5
C157 C156 H15B 119.5
C158 C157 C156 121.60(12)
C158 C157 H15C 119.2
C156 C157 H15C 119.2
C153 C158 C157 117.38(12)
C153 C158 H15D 121.3
C157 C158 H15D 121.3
N153 C159 C160 122.47(12)
N153 C159 N152 121.17(11)
C160 C159 N152 116.36(11)
C161 C160 C159 120.90(12)
C161 C160 H16 119.6
C159 C160 H16 119.6
C160 C161 C162 116.40(12)
C160 C161 C167 122.29(13)
C162 C161 C167 121.28(13)
C163 C162 C161 119.26(12)
C163 C162 C164 110.99(12)
C161 C162 C164 129.75(13)
N153 C163 C162 125.25(12)
N153 C163 C166 123.67(12)
C162 C163 C166 111.09(11)
C162 C164 C165 102.97(11)
C162 C164 H16A 111.2
C165 C164 H16A 111.2
C162 C164 H16B 111.2
C165 C164 H16B 111.2
H16A C164 H16B 109.1
C166 C165 C164 106.60(11)
C166 C165 H16C 110.4
C164 C165 H16C 110.4
C166 C165 H16D 110.4
C164 C165 H16D 110.4
H16C C165 H16D 108.6
O151 C166 C163 112.65(11)
O151 C166 C165 106.46(10)
C163 C166 C165 102.54(11)
O151 C166 H16E 111.6
C163 C166 H16E 111.6
C165 C166 H16E 111.6
C161 C167 H16F 109.5
C161 C167 H16G 109.5
H16F C167 H16G 109.5
C161 C167 H16H 109.5
H16F C167 H16H 109.5
H16G C167 H16H 109.5
O151 C168 C169 107.68(11)
O151 C168 H16J 110.2
C169 C168 H16J 110.2
O151 C168 H16K 110.2
C169 C168 H16K 110.2
H16J C168 H16K 108.5
C174 C169 C170 118.82(14)
C174 C169 C168 120.50(13)
C170 C169 C168 120.67(13)
C171 C170 C169 120.66(15)
C171 C170 H17 119.7
C169 C170 H17 119.7
C172 C171 C170 120.00(14)
C172 C171 H17A 120.0
C170 C171 H17A 120.0
C171 C172 C173 119.61(16)
C171 C172 H17B 120.2
C173 C172 H17B 120.2
C172 C173 C174 120.22(17)
C172 C173 H17C 119.9
C174 C173 H17C 119.9
C169 C174 C173 120.66(15)
C169 C174 H17D 119.7
C173 C174 H17D 119.7
N155 C175 C176 123.38(11)
N155 C175 N154 118.07(11)
C176 C175 N154 118.43(11)
C177 C176 C175 120.82(12)
C177 C176 H17E 119.6
C175 C176 H17E 119.6
C176 C177 C178 116.03(12)
C176 C177 C183 121.78(12)
C178 C177 C183 122.19(12)
C179 C178 C177 118.99(12)
C179 C178 C180 111.20(12)
C177 C178 C180 129.81(12)
N155 C179 C178 125.65(12)
N155 C179 C182 123.09(12)
C178 C179 C182 111.26(11)
C178 C180 C181 103.77(12)
C178 C180 H18A 111.0
C181 C180 H18A 111.0
C178 C180 H18B 111.0
C181 C180 H18B 111.0
H18A C180 H18B 109.0
C180 C181 C182 107.94(13)
C180 C181 H18C 110.1
C182 C181 H18C 110.1
C180 C181 H18D 110.1
C182 C181 H18D 110.1
H18C C181 H18D 108.4
O152 C182 C179 113.81(12)
O152 C182 C181 108.41(13)
C179 C182 C181 103.02(12)
O152 C182 H18 110.4
C179 C182 H18 110.4
C181 C182 H18 110.4
C177 C183 H18E 109.5
C177 C183 H18F 109.5
H18E C183 H18F 109.5
C177 C183 H18G 109.5
H18E C183 H18G 109.5
H18F C183 H18G 109.5
O152 C184 C91 111.11(6)
O152 C184 H18H 109.4
C91 C184 H18H 109.4
O152 C184 H18I 109.4
C91 C184 H18I 109.4
H18H C184 H18I 108.0
C96A C91 C92B 100.3(4)
C96A C91 C96B 18.9(4)
C92B C91 C96B 118.1(3)
C96A C91 C184 132.1(4)
C92B C91 C184 126.42(19)
C96B C91 C184 115.4(2)
C96A C91 C92A 115.5(4)
C92B C91 C92A 17.4(2)
C96B C91 C92A 131.7(2)
C184 C91 C92A 112.3
C93A C92A C91 116.3(4)
C93A C92A H92A 121.9
C91 C92A H92A 121.9
C92A C93A C94A 121.8(7)
C92A C93A H93A 119.1
C94A C93A H93A 119.1
C95A C94A C93A 119.1(7)
C95A C94A H94A 120.4
C93A C94A H94A 120.4
C94A C95A C96A 119.4(8)
C94A C95A H95A 120.3
C96A C95A H95A 120.3
C91 C96A C95A 127.9(7)
C91 C96A H96A 116.1
C95A C96A H96A 116.1
C91 C92B C93B 123.1(4)
C91 C92B H92B 118.5
C93B C92B H92B 118.5
C94B C93B C92B 119.3(4)
C94B C93B H93B 120.4
C92B C93B H93B 120.4
C95B C94B C93B 119.3(4)
C95B C94B H94B 120.4
C93B C94B H94B 120.4
C94B C95B C96B 121.0(4)
C94B C95B H95B 119.5
C96B C95B H95B 119.5
C95B C96B C91 119.2(4)
C95B C96B H96B 120.4
C91 C96B H96B 120.4

loop_
_geom_bond_atom_site_label_1
_geom_bond_atom_site_label_2
_geom_bond_distance
O1 C18 1.4284(15)
O1 C16 1.4434(14)
O2 C32 1.4227(14)
O2 C34 1.4285(15)
N1 C4 1.3899(15)
N1 C1 1.3931(15)
N1 H1 0.843(16)
N2 C4 1.2873(16)
N2 C9 1.4060(16)
N3 C13 1.3432(16)
N3 C9 1.3460(16)
N4 C1 1.2814(16)
N4 C25 1.4023(15)
N5 C29 1.3335(15)
N5 C25 1.3508(15)
C1 C2 1.4711(16)
C2 C5 1.3837(17)
C2 C3 1.3884(17)
C3 C8 1.3899(17)
C3 C4 1.4782(16)
C5 C6 1.3876(18)
C5 H5 0.9500
C6 C7 1.3923(19)
C6 H6 0.9500
C7 C8 1.3891(19)
C7 H7 0.9500
C8 H8 0.9500
C9 C10 1.4047(17)
C10 C11 1.3895(18)
C10 H10E 0.9500
C11 C12 1.3930(17)
C11 C17 1.5024(18)
C12 C13 1.3882(17)
C12 C14 1.5041(17)
C13 C16 1.5194(16)
C14 C15 1.5425(17)
C14 H14A 0.9900
C14 H14B 0.9900
C15 C16 1.5342(17)
C15 H15E 0.9900
C15 H15F 0.9900
C16 H16I 1.0000
C17 H17F 0.9800
C17 H17G 0.9800
C17 H17H 0.9800
C18 C19 1.5053(18)
C18 H18J 0.9900
C18 H18K 0.9900
C19 C20 1.3875(19)
C19 C24 1.3951(18)
C20 C21 1.390(2)
C20 H20 0.9500
C21 C22 1.381(2)
C21 H21 0.9500
C22 C23 1.390(2)
C22 H22 0.9500
C23 C24 1.3848(19)
C23 H23 0.9500
C24 H24 0.9500
C25 C26 1.4012(17)
C26 C27 1.3871(17)
C26 H26 0.9500
C27 C28 1.3900(17)
C27 C33 1.5058(16)
C28 C29 1.3948(16)
C28 C30 1.5047(16)
C29 C32 1.5155(16)
C30 C31 1.5415(18)
C30 H30A 0.9900
C30 H30B 0.9900
C31 C32 1.5420(16)
C31 H31A 0.9900
C31 H31B 0.9900
C32 H32 1.0000
C33 H33A 0.9800
C33 H33B 0.9800
C33 H33C 0.9800
C34 C35 1.5005(17)
C34 H34A 0.9900
C34 H34B 0.9900
C35 C36 1.3854(19)
C35 C40 1.3907(19)
C36 C37 1.400(2)
C36 H36 0.9500
C37 C38 1.384(3)
C37 H37 0.9500
C38 C39 1.372(3)
C38 H38 0.9500
C39 C40 1.378(2)
C39 H39 0.9500
C40 H40 0.9500
O51 C68 1.4302(15)
O51 C66 1.4379(15)
O52 C84 1.4232(16)
O52 C82 1.4400(16)
N51 C54 1.3807(16)
N51 C51 1.3852(16)
N51 H51 0.853(17)
N52 C54 1.2861(16)
N52 C59 1.4067(15)
N53 C63 1.3355(15)
N53 C59 1.3448(16)
N54 C51 1.2883(17)
N54 C75 1.4034(16)
N55 C79 1.3330(16)
N55 C75 1.3514(17)
C51 C52 1.4761(16)
C52 C55 1.3896(17)
C52 C53 1.3954(18)
C53 C58 1.3893(17)
C53 C54 1.4741(16)
C55 C56 1.3950(18)
C55 H55 0.9500
C57 C58 1.3929(18)
C57 C56 1.395(2)
C57 H57 0.9500
C58 H58 0.9500
C59 C60 1.3955(18)
C60 C61 1.3914(18)
C60 H60 0.9500
C61 C62 1.390(2)
C61 C67 1.5040(19)
C62 C63 1.3876(18)
C62 C64 1.5041(17)
C63 C66 1.5174(17)
C64 C65 1.541(2)
C64 H64A 0.9900
C64 H64B 0.9900
C65 C66 1.5335(17)
C65 H65A 0.9900
C65 H65B 0.9900
C66 H66 1.0000
C67 H67A 0.9800
C67 H67B 0.9800
C67 H67C 0.9800
C68 C69 1.5013(19)
C68 H68A 0.9900
C68 H68B 0.9900
C69 C74 1.3892(19)
C69 C70 1.3906(19)
C70 C71 1.396(2)
C70 H70 0.9500
C71 C72 1.381(2)
C71 H71 0.9500
C72 C73 1.388(2)
C72 H72 0.9500
C73 C74 1.386(2)
C73 H73 0.9500
C74 H74 0.9500
C75 C76 1.4016(19)
C76 C77 1.3896(19)
C76 H76 0.9500
C77 C78 1.391(2)
C77 C83 1.507(2)
C78 C79 1.3904(19)
C78 C80 1.5048(19)
C79 C82 1.5149(19)
C80 C81 1.541(2)
C80 H80A 0.9900
C80 H80B 0.9900
C81 C82 1.5312(18)
C81 H81A 0.9900
C81 H81B 0.9900
C82 H82 1.0000
C83 H83A 0.9800
C83 H83B 0.9800
C83 H83C 0.9800
C84 C85 1.504(2)
C84 H84A 0.9900
C84 H84B 0.9900
C85 C86 1.383(2)
C85 C90 1.386(2)
C86 C87 1.387(2)
C86 H86 0.9500
C87 C88 1.376(2)
C87 H87 0.9500
C88 C89 1.384(2)
C88 H88 0.9500
C89 C90 1.385(2)
C89 H89 0.9500
C90 H90 0.9500
C56 H56 0.9500
O101 C118 1.4182(15)
O101 C116 1.4346(15)
O102 C134 1.4268(15)
O102 C132 1.4368(16)
N101 C101 1.3856(16)
N101 C104 1.3891(15)
N101 H10 0.851(16)
N102 C104 1.2899(17)
N102 C109 1.4038(16)
N103 C113 1.3285(16)
N103 C109 1.3486(16)
N104 C101 1.2866(16)
N104 C125 1.4052(15)
N105 C129 1.3393(16)
N105 C125 1.3479(16)
C101 C102 1.4733(16)
C102 C105 1.3825(17)
C102 C103 1.3932(17)
C103 C108 1.3883(17)
C103 C104 1.4746(16)
C105 C106 1.3919(18)
C105 H10A 0.9500
C106 C107 1.390(2)
C106 H10B 0.9500
C107 C108 1.3886(18)
C107 H10C 0.9500
C108 H10D 0.9500
C109 C110 1.4056(17)
C110 C111 1.3916(18)
C110 H11 0.9500
C111 C112 1.3935(18)
C111 C117 1.5055(18)
C112 C113 1.3886(17)
C112 C114 1.5038(17)
C113 C116 1.5067(16)
C114 C115 1.5472(18)
C114 H11A 0.9900
C114 H11B 0.9900
C115 C116 1.5377(17)
C115 H11C 0.9900
C115 H11D 0.9900
C116 H11E 1.0000
C117 H11F 0.9800
C117 H11G 0.9800
C117 H11H 0.9800
C118 C119 1.5044(19)
C118 H11I 0.9900
C118 H11J 0.9900
C119 C120 1.3889(18)
C119 C124 1.3931(18)
C120 C121 1.392(2)
C120 H12 0.9500
C121 C122 1.388(2)
C121 H12A 0.9500
C122 C123 1.387(2)
C122 H12B 0.9500
C123 C124 1.388(2)
C123 H12C 0.9500
C124 H12D 0.9500
C125 C126 1.4022(17)
C126 C127 1.3894(18)
C126 H12E 0.9500
C127 C128 1.388(2)
C127 C133 1.5019(18)
C128 C129 1.3881(18)
C128 C130 1.5010(18)
C129 C132 1.5184(18)
C130 C131 1.535(2)
C130 H13A 0.9900
C130 H13B 0.9900
C131 C132 1.5418(18)
C131 H13C 0.9900
C131 H13D 0.9900
C132 H13 1.0000
C133 H13E 0.9800
C133 H13F 0.9800
C133 H13G 0.9800
C134 C135 1.5134(19)
C134 H13H 0.9900
C134 H13I 0.9900
C135 C140 1.3908(19)
C135 C136 1.3939(19)
C136 C137 1.387(2)
C136 H13J 0.9500
C137 C138 1.390(2)
C137 H13K 0.9500
C138 C139 1.375(2)
C138 H13L 0.9500
C139 C140 1.391(2)
C139 H13M 0.9500
C140 H14 0.9500
O151 C168 1.4193(16)
O151 C166 1.4330(16)
O152 C184 1.4198(14)
O152 C182 1.4271(19)
N151 C151 1.3857(16)
N151 C154 1.3895(16)
N151 H15 0.844(17)
N152 C154 1.2835(17)
N152 C159 1.4061(16)
N153 C163 1.3407(16)
N153 C159 1.3525(17)
N154 C151 1.2785(17)
N154 C175 1.4079(16)
N155 C175 1.3353(17)
N155 C179 1.3455(16)
C151 C152 1.4732(16)
C152 C155 1.3897(18)
C152 C153 1.3920(18)
C153 C158 1.3895(17)
C153 C154 1.4764(17)
C155 C156 1.3884(19)
C155 H15A 0.9500
C156 C157 1.398(2)
C156 H15B 0.9500
C157 C158 1.390(2)
C157 H15C 0.9500
C158 H15D 0.9500
C159 C160 1.4018(18)
C160 C161 1.3896(19)
C160 H16 0.9500
C161 C162 1.391(2)
C161 C167 1.5025(18)
C162 C163 1.3857(19)
C162 C164 1.5051(18)
C163 C166 1.5174(18)
C164 C165 1.547(2)
C164 H16A 0.9900
C164 H16B 0.9900
C165 C166 1.5348(18)
C165 H16C 0.9900
C165 H16D 0.9900
C166 H16E 1.0000
C167 H16F 0.9800
C167 H16G 0.9800
C167 H16H 0.9800
C168 C169 1.503(2)
C168 H16J 0.9900
C168 H16K 0.9900
C169 C174 1.381(2)
C169 C170 1.391(2)
C170 C171 1.389(2)
C170 H17 0.9500
C171 C172 1.381(3)
C171 H17A 0.9500
C172 C173 1.385(3)
C172 H17B 0.9500
C173 C174 1.388(2)
C173 H17C 0.9500
C174 H17D 0.9500
C175 C176 1.3997(18)
C176 C177 1.3870(18)
C176 H17E 0.9500
C177 C178 1.3954(19)
C177 C183 1.5029(19)
C178 C179 1.3827(19)
C178 C180 1.5079(17)
C179 C182 1.5136(18)
C180 C181 1.525(2)
C180 H18A 0.9900
C180 H18B 0.9900
C181 C182 1.538(2)
C181 H18C 0.9900
C181 H18D 0.9900
C182 H18 1.0000
C183 H18E 0.9800
C183 H18F 0.9800
C183 H18G 0.9800
C184 C91 1.4950
C184 H18H 0.9900
C184 H18I 0.9900
C91 C96A 1.246(10)
C91 C92B 1.313(4)
C91 C96B 1.461(5)
C91 C92A 1.5762
C92A C93A 1.387(9)
C92A H92A 0.9500
C93A C94A 1.398(11)
C93A H93A 0.9500
C94A C95A 1.370(11)
C94A H94A 0.9500
C95A C96A 1.385(11)
C95A H95A 0.9500
C96A H96A 0.9500
C92B C93B 1.397(6)
C92B H92B 0.9500
C93B C94B 1.395(7)
C93B H93B 0.9500
C94B C95B 1.373(7)
C94B H94B 0.9500
C95B C96B 1.375(7)
C95B H95B 0.9500
C96B H96B 0.9500

loop_
_geom_torsion_atom_site_label_1
_geom_torsion_atom_site_label_2
_geom_torsion_atom_site_label_3
_geom_torsion_atom_site_label_4
_geom_torsion
C25 N4 C1 N1 -1.9(2)
C25 N4 C1 C2 176.47(11)
C4 N1 C1 N4 175.86(13)
C4 N1 C1 C2 -2.69(13)
N4 C1 C2 C5 3.9(2)
N1 C1 C2 C5 -177.42(12)
N4 C1 C2 C3 -176.01(12)
N1 C1 C2 C3 2.70(13)
C5 C2 C3 C8 -1.2(2)
C1 C2 C3 C8 178.73(12)
C5 C2 C3 C4 178.36(11)
C1 C2 C3 C4 -1.75(14)
C9 N2 C4 N1 -1.8(2)
C9 N2 C4 C3 -178.96(12)
C1 N1 C4 N2 -175.85(13)
C1 N1 C4 C3 1.65(13)
C2 C3 C4 N2 177.85(12)
C8 C3 C4 N2 -2.7(2)
C2 C3 C4 N1 0.14(14)
C8 C3 C4 N1 179.60(14)
C3 C2 C5 C6 0.49(19)
C1 C2 C5 C6 -179.38(13)
C2 C5 C6 C7 0.5(2)
C5 C6 C7 C8 -0.8(2)
C6 C7 C8 C3 0.1(2)
C2 C3 C8 C7 0.8(2)
C4 C3 C8 C7 -178.56(13)
C13 N3 C9 C10 -0.56(18)
C13 N3 C9 N2 -178.71(11)
C4 N2 C9 N3 -25.51(19)
C4 N2 C9 C10 156.21(13)
N3 C9 C10 C11 3.0(2)
N2 C9 C10 C11 -178.73(12)
C9 C10 C11 C12 -2.17(19)
C9 C10 C11 C17 177.97(13)
C10 C11 C12 C13 -0.83(18)
C17 C11 C12 C13 179.04(13)
C10 C11 C12 C14 177.29(13)
C17 C11 C12 C14 -2.9(2)
C9 N3 C13 C12 -2.72(18)
C9 N3 C13 C16 176.58(11)
C11 C12 C13 N3 3.50(19)
C14 C12 C13 N3 -174.92(11)
C11 C12 C13 C16 -175.89(11)
C14 C12 C13 C16 5.69(14)
C13 C12 C14 C15 9.30(14)
C11 C12 C14 C15 -168.93(13)
C12 C14 C15 C16 -20.42(13)
C18 O1 C16 C13 74.46(12)
C18 O1 C16 C15 -173.48(10)
N3 C13 C16 O1 -81.90(14)
C12 C13 C16 O1 97.49(12)
N3 C13 C16 C15 162.45(11)
C12 C13 C16 C15 -18.15(13)
C14 C15 C16 O1 -94.46(11)
C14 C15 C16 C13 23.43(12)
C16 O1 C18 C19 166.81(10)
O1 C18 C19 C20 99.11(14)
O1 C18 C19 C24 -83.08(15)
C24 C19 C20 C21 0.09(19)
C18 C19 C20 C21 177.93(12)
C19 C20 C21 C22 -0.3(2)
C20 C21 C22 C23 0.1(2)
C21 C22 C23 C24 0.4(2)
C22 C23 C24 C19 -0.63(19)
C20 C19 C24 C23 0.40(18)
C18 C19 C24 C23 -177.45(12)
C29 N5 C25 C26 1.92(17)
C29 N5 C25 N4 -177.81(10)
C1 N4 C25 N5 -0.41(18)
C1 N4 C25 C26 179.85(11)
N5 C25 C26 C27 0.16(19)
N4 C25 C26 C27 179.90(11)
C25 C26 C27 C28 -2.92(18)
C25 C26 C27 C33 176.06(11)
C26 C27 C28 C29 3.53(17)
C33 C27 C28 C29 -175.44(11)
C26 C27 C28 C30 -179.22(12)
C33 C27 C28 C30 1.8(2)
C25 N5 C29 C28 -1.23(17)
C25 N5 C29 C32 -175.95(11)
C27 C28 C29 N5 -1.55(18)
C30 C28 C29 N5 -179.29(11)
C27 C28 C29 C32 173.78(11)
C30 C28 C29 C32 -3.96(14)
C27 C28 C30 C31 171.67(12)
C29 C28 C30 C31 -10.90(13)
C28 C30 C31 C32 21.04(13)
C34 O2 C32 C29 -45.74(14)
C34 O2 C32 C31 76.13(13)
N5 C29 C32 O2 -39.90(16)
C28 C29 C32 O2 144.67(11)
N5 C29 C32 C31 -167.53(11)
C28 C29 C32 C31 17.04(13)
C30 C31 C32 O2 -152.47(10)
C30 C31 C32 C29 -23.15(12)
C32 O2 C34 C35 -167.03(10)
O2 C34 C35 C36 -104.86(14)
O2 C34 C35 C40 73.75(15)
C40 C35 C36 C37 0.8(2)
C34 C35 C36 C37 179.44(13)
C35 C36 C37 C38 -0.6(2)
C36 C37 C38 C39 0.2(2)
C37 C38 C39 C40 -0.1(2)
C38 C39 C40 C35 0.4(2)
C36 C35 C40 C39 -0.7(2)
C34 C35 C40 C39 -179.39(14)
C75 N54 C51 N51 -1.1(2)
C75 N54 C51 C52 177.97(11)
C54 N51 C51 N54 176.30(12)
C54 N51 C51 C52 -2.95(13)
N54 C51 C52 C55 4.2(2)
N51 C51 C52 C55 -176.50(12)
N54 C51 C52 C53 -176.52(12)
N51 C51 C52 C53 2.77(13)
C55 C52 C53 C58 -0.44(18)
C51 C52 C53 C58 -179.80(11)
C55 C52 C53 C54 177.71(11)
C51 C52 C53 C54 -1.65(13)
C59 N52 C54 N51 -8.7(2)
C59 N52 C54 C53 173.47(11)
C51 N51 C54 N52 -176.20(12)
C51 N51 C54 C53 1.96(14)
C58 C53 C54 N52 -3.9(2)
C52 C53 C54 N52 178.20(12)
C58 C53 C54 N51 177.84(12)
C52 C53 C54 N51 -0.08(13)
C53 C52 C55 C56 0.42(18)
C51 C52 C55 C56 179.61(12)
C52 C53 C58 C57 0.19(18)
C54 C53 C58 C57 -177.49(12)
C56 C57 C58 C53 0.05(19)
C63 N53 C59 C60 1.40(18)
C63 N53 C59 N52 -172.53(11)
C54 N52 C59 N53 -37.48(17)
C54 N52 C59 C60 148.27(12)
N53 C59 C60 C61 -0.4(2)
N52 C59 C60 C61 173.57(12)
C59 C60 C61 C62 -0.7(2)
C59 C60 C61 C67 -179.59(14)
C60 C61 C62 C63 0.7(2)
C67 C61 C62 C63 179.64(14)
C60 C61 C62 C64 -179.56(14)
C67 C61 C62 C64 -0.6(2)
C59 N53 C63 C62 -1.37(18)
C59 N53 C63 C66 175.90(11)
C61 C62 C63 N53 0.3(2)
C64 C62 C63 N53 -179.45(12)
C61 C62 C63 C66 -177.26(12)
C64 C62 C63 C66 2.95(16)
C63 C62 C64 C65 14.88(15)
C61 C62 C64 C65 -164.87(14)
C62 C64 C65 C66 -26.64(14)
C68 O51 C66 C63 69.37(13)
C68 O51 C66 C65 -179.35(11)
N53 C63 C66 O51 -81.85(15)
C62 C63 C66 O51 95.77(13)
N53 C63 C66 C65 162.89(12)
C62 C63 C66 C65 -19.50(14)
C64 C65 C66 O51 -89.60(12)
C64 C65 C66 C63 28.07(13)
C66 O51 C68 C69 167.64(11)
O51 C68 C69 C74 -75.46(16)
O51 C68 C69 C70 107.92(14)
C74 C69 C70 C71 0.35(19)
C68 C69 C70 C71 177.05(12)
C69 C70 C71 C72 -0.37(19)
C70 C71 C72 C73 0.25(19)
C71 C72 C73 C74 -0.1(2)
C72 C73 C74 C69 0.1(2)
C70 C69 C74 C73 -0.19(19)
C68 C69 C74 C73 -176.84(12)
C79 N55 C75 C76 -0.05(18)
C79 N55 C75 N54 179.36(11)
C51 N54 C75 N55 3.22(19)
C51 N54 C75 C76 -177.34(11)
N55 C75 C76 C77 0.9(2)
N54 C75 C76 C77 -178.50(11)
C75 C76 C77 C78 -0.59(19)
C75 C76 C77 C83 177.22(12)
C76 C77 C78 C79 -0.56(18)
C83 C77 C78 C79 -178.37(13)
C76 C77 C78 C80 178.64(13)
C83 C77 C78 C80 0.8(2)
C75 N55 C79 C78 -1.21(19)
C75 N55 C79 C82 179.10(11)
C77 C78 C79 N55 1.6(2)
C80 C78 C79 N55 -177.80(12)
C77 C78 C79 C82 -178.73(11)
C80 C78 C79 C82 1.93(15)
C79 C78 C80 C81 13.72(15)
C77 C78 C80 C81 -165.53(14)
C78 C80 C81 C82 -23.77(14)
C84 O52 C82 C79 69.86(15)
C84 O52 C82 C81 -178.01(12)
N55 C79 C82 O52 -82.21(15)
C78 C79 C82 O52 98.07(13)
N55 C79 C82 C81 162.96(12)
C78 C79 C82 C81 -16.77(14)
C80 C81 C82 O52 -94.09(13)
C80 C81 C82 C79 24.67(13)
C82 O52 C84 C85 170.34(11)
O52 C84 C85 C86 -117.91(15)
O52 C84 C85 C90 61.27(17)
C90 C85 C86 C87 0.5(2)
C84 C85 C86 C87 179.66(15)
C85 C86 C87 C88 -0.8(3)
C86 C87 C88 C89 0.0(3)
C87 C88 C89 C90 1.2(2)
C88 C89 C90 C85 -1.6(2)
C86 C85 C90 C89 0.7(2)
C84 C85 C90 C89 -178.47(13)
C58 C57 C56 C55 0.0(2)
C52 C55 C56 C57 -0.19(19)
C125 N104 C101 N101 -4.2(2)
C125 N104 C101 C102 175.58(11)
C104 N101 C101 N104 178.69(13)
C104 N101 C101 C102 -1.12(13)
N104 C101 C102 C105 3.3(2)
N101 C101 C102 C105 -176.83(12)
N104 C101 C102 C103 -176.70(12)
N101 C101 C102 C103 3.12(13)
C105 C102 C103 C108 -0.96(19)
C101 C102 C103 C108 179.08(12)
C105 C102 C103 C104 176.10(11)
C101 C102 C103 C104 -3.86(13)
C109 N102 C104 N101 -8.3(2)
C109 N102 C104 C103 170.24(12)
C101 N101 C104 N102 177.52(13)
C101 N101 C104 C103 -1.19(14)
C108 C103 C104 N102 1.0(2)
C102 C103 C104 N102 -175.65(12)
C108 C103 C104 N101 179.83(13)
C102 C103 C104 N101 3.16(13)
C103 C102 C105 C106 0.59(18)
C101 C102 C105 C106 -179.46(12)
C102 C105 C106 C107 0.49(19)
C105 C106 C107 C108 -1.2(2)
C102 C103 C108 C107 0.2(2)
C104 C103 C108 C107 -176.08(13)
C106 C107 C108 C103 0.9(2)
C113 N103 C109 N102 -175.16(11)
C113 N103 C109 C110 0.15(18)
C104 N102 C109 N103 -11.67(18)
C104 N102 C109 C110 172.76(12)
N103 C109 C110 C111 1.06(19)
N102 C109 C110 C111 176.52(12)
C109 C110 C111 C112 -0.75(19)
C109 C110 C111 C117 179.53(13)
C110 C111 C112 C113 -0.65(18)
C117 C111 C112 C113 179.07(12)
C110 C111 C112 C114 -179.66(13)
C117 C111 C112 C114 0.1(2)
C109 N103 C113 C112 -1.71(18)
C109 N103 C113 C116 174.60(11)
C111 C112 C113 N103 2.01(19)
C114 C112 C113 N103 -178.79(12)
C111 C112 C113 C116 -174.68(11)
C114 C112 C113 C116 4.51(15)
C113 C112 C114 C115 11.46(14)
C111 C112 C114 C115 -169.47(13)
C112 C114 C115 C116 -22.52(13)
C118 O101 C116 C113 162.83(10)
C118 O101 C116 C115 -86.00(13)
N103 C113 C116 O101 -77.46(14)
C112 C113 C116 O101 99.33(12)
N103 C113 C116 C115 164.70(12)
C112 C113 C116 C115 -18.50(13)
C114 C115 C116 O101 -88.29(12)
C114 C115 C116 C113 24.88(13)
C116 O101 C118 C119 160.26(10)
O101 C118 C119 C120 12.29(17)
O101 C118 C119 C124 -168.40(11)
C124 C119 C120 C121 -0.2(2)
C118 C119 C120 C121 179.14(13)
C119 C120 C121 C122 0.1(2)
C120 C121 C122 C123 0.0(2)
C121 C122 C123 C124 0.0(2)
C122 C123 C124 C119 -0.1(2)
C120 C119 C124 C123 0.2(2)
C118 C119 C124 C123 -179.14(13)
C129 N105 C125 C126 -0.85(18)
C129 N105 C125 N104 -177.75(11)
C101 N104 C125 N105 -10.78(19)
C101 N104 C125 C126 172.11(12)
N105 C125 C126 C127 1.4(2)
N104 C125 C126 C127 178.44(11)
C125 C126 C127 C128 0.06(19)
C125 C126 C127 C133 -178.12(12)
C126 C127 C128 C129 -1.81(18)
C133 C127 C128 C129 176.37(12)
C126 C127 C128 C130 179.23(13)
C133 C127 C128 C130 -2.6(2)
C125 N105 C129 C128 -1.07(19)
C125 N105 C129 C132 175.62(11)
C127 C128 C129 N105 2.5(2)
C130 C128 C129 N105 -178.38(12)
C127 C128 C129 C132 -174.58(11)
C130 C128 C129 C132 4.56(15)
C129 C128 C130 C131 11.22(15)
C127 C128 C130 C131 -169.75(14)
C128 C130 C131 C132 -22.27(14)
C134 O102 C132 C129 177.57(10)
C134 O102 C132 C131 -71.72(14)
N105 C129 C132 O102 -77.14(15)
C128 C129 C132 O102 99.98(12)
N105 C129 C132 C131 164.76(12)
C128 C129 C132 C131 -18.13(14)
C130 C131 C132 O102 -88.71(14)
C130 C131 C132 C129 24.47(14)
C132 O102 C134 C135 -70.80(14)
O102 C134 C135 C140 145.83(12)
O102 C134 C135 C136 -37.56(18)
C140 C135 C136 C137 1.8(2)
C134 C135 C136 C137 -174.86(13)
C135 C136 C137 C138 -0.3(2)
C136 C137 C138 C139 -1.2(2)
C137 C138 C139 C140 1.2(2)
C138 C139 C140 C135 0.3(2)
C136 C135 C140 C139 -1.8(2)
C134 C135 C140 C139 174.89(13)
C175 N154 C151 N151 -3.6(2)
C175 N154 C151 C152 -177.96(11)
C154 N151 C151 N154 -170.83(13)
C154 N151 C151 C152 4.30(14)
N154 C151 C152 C155 -7.4(2)
N151 C151 C152 C155 177.19(13)
N154 C151 C152 C153 171.16(12)
N151 C151 C152 C153 -4.29(14)
C155 C152 C153 C158 1.89(19)
C151 C152 C153 C158 -176.77(11)
C155 C152 C153 C154 -178.58(12)
C151 C152 C153 C154 2.77(14)
C159 N152 C154 N151 -0.3(2)
C159 N152 C154 C153 179.30(11)
C151 N151 C154 N152 177.06(13)
C151 N151 C154 C153 -2.64(14)
C158 C153 C154 N152 -0.5(2)
C152 C153 C154 N152 -179.95(12)
C158 C153 C154 N151 179.24(13)
C152 C153 C154 N151 -0.23(14)
C153 C152 C155 C156 -1.20(19)
C151 C152 C155 C156 177.14(13)
C152 C155 C156 C157 -0.3(2)
C155 C156 C157 C158 1.2(2)
C152 C153 C158 C157 -0.99(19)
C154 C153 C158 C157 179.60(13)
C156 C157 C158 C153 -0.5(2)
C163 N153 C159 C160 0.22(18)
C163 N153 C159 N152 179.57(11)
C154 N152 C159 N153 1.01(19)
C154 N152 C159 C160 -179.60(12)
N153 C159 C160 C161 0.8(2)
N152 C159 C160 C161 -178.55(12)
C159 C160 C161 C162 -1.07(19)
C159 C160 C161 C167 177.17(12)
C160 C161 C162 C163 0.32(19)
C167 C161 C162 C163 -177.93(12)
C160 C161 C162 C164 179.86(13)
C167 C161 C162 C164 1.6(2)
C159 N153 C163 C162 -1.03(19)
C159 N153 C163 C166 178.74(11)
C161 C162 C163 N153 0.8(2)
C164 C162 C163 N153 -178.84(12)
C161 C162 C163 C166 -179.02(11)
C164 C162 C163 C166 1.36(15)
C163 C162 C164 C165 13.45(14)
C161 C162 C164 C165 -166.12(13)
C162 C164 C165 C166 -22.80(14)
C168 O151 C166 C163 66.85(14)
C168 O151 C166 C165 178.48(11)
N153 C163 C166 O151 -81.40(15)
C162 C163 C166 O151 98.40(13)
N153 C163 C166 C165 164.56(12)
C162 C163 C166 C165 -15.64(14)
C164 C165 C166 O151 -95.12(12)
C164 C165 C166 C163 23.38(13)
C166 O151 C168 C169 167.83(11)
O151 C168 C169 C174 114.51(15)
O151 C168 C169 C170 -63.90(16)
C174 C169 C170 C171 1.9(2)
C168 C169 C170 C171 -179.68(13)
C169 C170 C171 C172 -1.1(2)
C170 C171 C172 C173 -0.2(3)
C171 C172 C173 C174 0.6(3)
C170 C169 C174 C173 -1.5(2)
C168 C169 C174 C173 -179.95(17)
C172 C173 C174 C169 0.3(3)
C179 N155 C175 C176 2.54(18)
C179 N155 C175 N154 -173.30(11)
C151 N154 C175 N155 -65.87(16)
C151 N154 C175 C176 118.08(13)
N155 C175 C176 C177 -0.08(19)
N154 C175 C176 C177 175.74(11)
C175 C176 C177 C178 -2.70(18)
C175 C176 C177 C183 177.42(12)
C176 C177 C178 C179 2.93(18)
C183 C177 C178 C179 -177.19(12)
C176 C177 C178 C180 -176.71(13)
C183 C177 C178 C180 3.2(2)
C175 N155 C179 C178 -2.29(19)
C175 N155 C179 C182 178.33(12)
C177 C178 C179 N155 -0.5(2)
C180 C178 C179 N155 179.23(12)
C177 C178 C179 C182 178.97(12)
C180 C178 C179 C182 -1.33(16)
C179 C178 C180 C181 -9.18(17)
C177 C178 C180 C181 170.48(15)
C178 C180 C181 C182 15.90(19)
C184 O152 C182 C179 85.90(13)
C184 O152 C182 C181 -160.13(12)
N155 C179 C182 O152 -52.29(18)
C178 C179 C182 O152 128.26(12)
N155 C179 C182 C181 -169.43(14)
C178 C179 C182 C181 11.12(17)
C180 C181 C182 O152 -137.43(15)
C180 C181 C182 C179 -16.53(19)
C182 O152 C184 C91 -175.33(8)
O152 C184 C91 C96A -146.4(7)
O152 C184 C91 C92B 48.2(2)
O152 C184 C91 C96B -135.7(3)
O152 C184 C91 C92A 36.50(6)
C96A C91 C92A C93A 0.2(7)
C92B C91 C92A C93A 30.9(6)
C96B C91 C92A C93A -11.6(5)
C184 C91 C92A C93A 177.8(4)
C91 C92A C93A C94A -2.0(8)
C92A C93A C94A C95A 1.7(12)
C93A C94A C95A C96A 0.5(14)
C92B C91 C96A C95A -6.8(12)
C96B C91 C96A C95A 154(3)
C184 C91 C96A C95A -174.9(7)
C92A C91 C96A C95A 2.1(13)
C94A C95A C96A C91 -2.6(16)
C96A C91 C92B C93B 5.5(7)
C96B C91 C92B C93B -1.4(5)
C184 C91 C92B C93B 174.6(3)
C92A C91 C92B C93B -146.5(7)
C91 C92B C93B C94B 0.8(6)
C92B C93B C94B C95B 1.3(7)
C93B C94B C95B C96B -2.8(7)
C94B C95B C96B C91 2.2(7)
C96A C91 C96B C95B -21.6(19)
C92B C91 C96B C95B -0.1(6)
C184 C91 C96B C95B -176.5(3)
C92A C91 C96B C95B 13.1(6)
